data_4134230
loop_
_publ_author_name
'Urieta-Mora, Javier'
'Krug, Marcel'
'Alex, Wiebke'
'Perles, Josefina'
'Fernandez, Israel'
'Molina-Ontoria, Agust\'in'
'Guldi, Dirk M.'
'Mart\'in, Nazario'

_publ_section_title
;
 Homo and Hetero Molecular 3D Nanographenes Employing a Cyclooctatetraene
 Scaffold.
;
_journal_name_full 'Journal of the American Chemical Society'
_journal_paper_doi 10.1021/jacs.9b10203
_journal_year 2019
_chemical_formula_sum 'C114 H93.75 Cl O3.25 S2'
_chemical_formula_weight 1615.20
_chemical_name_common JU833_placa_200K
_space_group_crystal_system triclinic
_space_group_IT_number 2
_space_group_name_Hall '-P 1'
_space_group_name_H-M_alt 'P -1'
_atom_sites_solution_hydrogens geom
_cell_angle_alpha 75.795(5)
_cell_angle_beta 89.774(5)
_cell_angle_gamma 76.438(5)
_cell_formula_units_Z 4
_cell_length_a 17.961(3)
_cell_length_b 22.993(4)
_cell_length_c 30.670(5)
_cell_measurement_reflns_used 9966
_cell_measurement_temperature 200.(2)
_cell_measurement_theta_max 20.8574
_cell_measurement_theta_min 2.2055
_cell_volume 11917(3)
_computing_cell_refinement 'Bruker SAINT'
_computing_data_collection 'Bruker APEX2'
_computing_data_reduction 'Bruker SAINT'
_computing_molecular_graphics 'Bruker SHELXTL'
_computing_publication_material 'Bruker SHELXTL'
_computing_structure_refinement 'SHELXL-2014/7 (Sheldrick, 2014)'
_computing_structure_solution 'SHELXS-97 (Sheldrick 2008)'
_diffrn_ambient_temperature 200.(2)
_diffrn_detector_area_resol_mean 8.3333
_diffrn_measured_fraction_theta_full 0.976
_diffrn_measured_fraction_theta_max 0.976
_diffrn_measurement_device_type 'Bruker Kappa Apex II'
_diffrn_measurement_method '\f and \w scans'
_diffrn_radiation_type 'Mo K\a'
_diffrn_radiation_wavelength 0.71073
_diffrn_reflns_av_R_equivalents 0.1242
_diffrn_reflns_av_unetI/netI 0.1426
_diffrn_reflns_limit_h_max 15
_diffrn_reflns_limit_h_min -21
_diffrn_reflns_limit_k_max 27
_diffrn_reflns_limit_k_min -27
_diffrn_reflns_limit_l_max 37
_diffrn_reflns_limit_l_min -37
_diffrn_reflns_number 226594
_diffrn_reflns_theta_full 25.51
_diffrn_reflns_theta_max 25.51
_diffrn_reflns_theta_min 1.02
_exptl_absorpt_coefficient_mu 0.108
_exptl_absorpt_correction_T_max 0.7452
_exptl_absorpt_correction_T_min 0.5711
_exptl_absorpt_correction_type multi-scan
_exptl_absorpt_process_details 'SADABS 2014/5'
_exptl_crystal_colour 'clear intense yellow'
_exptl_crystal_density_diffrn 0.900
_exptl_crystal_density_method 'not measured'
_exptl_crystal_description plate
_exptl_crystal_F_000 3411
_exptl_crystal_size_max 0.640
_exptl_crystal_size_mid 0.415
_exptl_crystal_size_min 0.042
_refine_diff_density_max 2.674
_refine_diff_density_min -0.840
_refine_ls_extinction_method none
_refine_ls_goodness_of_fit_ref 1.278
_refine_ls_hydrogen_treatment constr
_refine_ls_matrix_type full
_refine_ls_number_parameters 2243
_refine_ls_number_reflns 43312
_refine_ls_number_restraints 95
_refine_ls_restrained_S_all 1.279
_refine_ls_R_factor_all 0.3352
_refine_ls_R_factor_gt 0.2100
_refine_ls_shift/su_max 0.000
_refine_ls_shift/su_mean 0.000
_refine_ls_structure_factor_coef Fsqd
_refine_ls_weighting_details 'w=1/[\s^2^(Fo^2^)+(0.3000P)^2^+15.0760P] where P=(Fo^2^+2Fc^2^)/3'
_refine_ls_weighting_scheme calc
_refine_ls_wR_factor_gt 0.5065
_refine_ls_wR_factor_ref 0.5887
_reflns_number_gt 17367
_reflns_number_total 43312
_reflns_threshold_expression 'I > 2\s(I)'
_cod_data_source_file ja9b10203_si_002.cif
_cod_data_source_block 2_plate_02518AgustinMolina_placa
_cod_original_cell_volume 11917.(3)
_cod_database_code 4134230

loop_
_space_group_symop_operation_xyz
'x, y, z'
'-x, -y, -z'

loop_
_atom_site_type_symbol
_atom_site_label
_atom_site_fract_x
_atom_site_fract_y
_atom_site_fract_z
_atom_site_U_iso_or_equiv
_atom_site_adp_type
_atom_site_calc_flag
_atom_site_refinement_flags_adp
_atom_site_refinement_flags_occupancy
_atom_site_refinement_flags_posn
_atom_site_occupancy
_atom_site_disorder_assembly
_atom_site_disorder_group
C C1 0.7340(5) 0.5581(4) 0.1997(3) 0.040(2) Uani d . . . 1 . .
C C2 0.8109(5) 0.5363(4) 0.1956(3) 0.040(2) Uani d . . . 1 . .
C C3 0.8428(5) 0.5861(4) 0.1713(3) 0.037(2) Uani d . . . 1 . .
C C4 0.7896(5) 0.6417(4) 0.1574(3) 0.041(2) Uani d . . . 1 . .
C C5 0.9249(5) 0.5839(4) 0.1662(3) 0.040(2) Uani d . . . 1 . .
C C6 0.9800(5) 0.5294(4) 0.1726(3) 0.050(3) Uani d . . . 1 . .
H H6 0.9648 0.4914 0.1798 0.059 Uiso calc U . R 1 . .
C C7 1.0565(6) 0.5283(4) 0.1688(4) 0.064(3) Uani d . . D 1 . .
C C8 1.0778(6) 0.5831(5) 0.1621(4) 0.061(3) Uani d . . . 1 . .
H H8 1.1309 0.5822 0.1611 0.073 Uiso calc U . R 1 . .
C C9 1.0250(5) 0.6404(4) 0.1565(3) 0.042(2) Uani d . . . 1 . .
C C10 0.9451(5) 0.6410(4) 0.1564(3) 0.033(2) Uani d . . . 1 . .
C C11 0.8110(5) 0.6994(4) 0.1383(3) 0.033(2) Uani d . . . 1 . .
C C12 0.8881(5) 0.6984(4) 0.1451(3) 0.032(2) Uani d . . . 1 . .
C C13 0.9102(5) 0.7562(4) 0.1386(3) 0.035(2) Uani d . . . 1 . .
C C14 0.8559(5) 0.8104(4) 0.1292(3) 0.033(2) Uani d . . . 1 . .
C C15 0.7773(5) 0.8120(4) 0.1191(3) 0.038(2) Uani d . . . 1 . .
C C16 0.7576(5) 0.7563(4) 0.1191(3) 0.039(2) Uani d . . . 1 . .
C C17 0.6700(6) 0.7139(5) 0.0784(3) 0.050(3) Uani d . . . 1 . .
H H17 0.7105 0.6786 0.0792 0.06 Uiso calc U . R 1 . .
C C18 0.6834(5) 0.7609(4) 0.0976(3) 0.046(2) Uani d . . . 1 . .
C C19 0.6247(6) 0.8159(5) 0.0918(3) 0.053(3) Uani d . . . 1 . .
C C20 0.5515(6) 0.8181(5) 0.0722(4) 0.060(3) Uani d . . . 1 . .
H H20 0.5106 0.8537 0.0696 0.072 Uiso calc U . R 1 . .
C C21 0.5399(6) 0.7694(7) 0.0573(3) 0.064(3) Uani d . . . 1 . .
C C22 0.6001(7) 0.7182(5) 0.0588(3) 0.060(3) Uani d . . . 1 . .
H H22 0.5925 0.6861 0.0462 0.072 Uiso calc U . R 1 . .
C C23 1.0475(5) 0.6985(4) 0.1529(3) 0.041(2) Uani d . . . 1 . .
C C24 1.1249(6) 0.6999(5) 0.1594(3) 0.050(3) Uani d . . . 1 . .
H H24 1.1632 0.6622 0.1656 0.06 Uiso calc U . R 1 . .
C C25 1.1461(6) 0.7530(5) 0.1571(3) 0.050(3) Uani d . . . 1 . .
C C26 1.0911(6) 0.8075(4) 0.1484(3) 0.047(2) Uani d . . . 1 . .
H H26 1.1067 0.8447 0.1468 0.057 Uiso calc U . R 1 . .
C C27 1.0120(5) 0.8111(4) 0.1415(3) 0.039(2) Uani d . . . 1 . .
C C28 0.9908(5) 0.7551(4) 0.1446(3) 0.035(2) Uani d . . . 1 . .
C C29 0.8760(5) 0.8683(4) 0.1285(3) 0.038(2) Uani d . . . 1 . .
C C30 0.9545(5) 0.8687(4) 0.1346(3) 0.039(2) Uani d . . . 1 . .
C C31 0.9715(6) 0.9240(4) 0.1359(3) 0.049(2) Uani d . . . 1 . .
H H31 1.0237 0.9243 0.1403 0.059 Uiso calc U . R 1 . .
C C32 0.9165(6) 0.9790(5) 0.1310(4) 0.059(3) Uani d . . D 1 . .
C C33 0.8401(6) 0.9776(5) 0.1238(4) 0.053(3) Uani d . . . 1 . .
H H33 0.8013 1.0149 0.1198 0.064 Uiso calc U . R 1 . .
C C34 0.8194(6) 0.9241(4) 0.1225(3) 0.046(2) Uani d . . . 1 . .
C C35 0.7202(5) 0.8687(4) 0.1120(3) 0.041(2) Uani d . . . 1 . .
C C36 0.7375(5) 0.9236(4) 0.1158(3) 0.043(2) Uani d . . . 1 . .
C C37 0.6797(7) 0.9748(5) 0.1148(4) 0.067(3) Uani d . . . 1 . .
H H37 0.693 1.0107 0.1192 0.081 Uiso calc U . R 1 . .
C C38 0.6016(6) 0.9771(5) 0.1077(5) 0.072(4) Uani d . . D 1 . .
C C39 0.5854(6) 0.9237(5) 0.1022(4) 0.069(3) Uani d . . . 1 . .
H H39 0.5331 0.9234 0.0985 0.082 Uiso calc U . R 1 . .
C C40 0.6409(6) 0.8697(5) 0.1018(4) 0.055(3) Uani d . . . 1 . .
C C41 1.1131(7) 0.4679(5) 0.1648(7) 0.146(9) Uani d . . D 1 . .
C C42 1.0930(14) 0.4550(12) 0.1173(7) 0.076(7) Uiso d . P D 0.5 . .
H H42A 1.1193 0.4778 0.0934 0.114 Uiso calc U P R 0.5 . .
H H42B 1.0375 0.4688 0.1103 0.114 Uiso calc U P R 0.5 . .
H H42C 1.1099 0.4107 0.1192 0.114 Uiso calc U P R 0.5 . .
C C43 1.0981(10) 0.4122(7) 0.1986(5) 0.037(4) Uiso d . P D 0.5 . .
H H43A 1.1337 0.3746 0.1947 0.056 Uiso calc U P R 0.5 . .
H H43B 1.0452 0.4095 0.1937 0.056 Uiso calc U P R 0.5 . .
H H43C 1.1056 0.4164 0.2292 0.056 Uiso calc U P R 0.5 . .
C C44 1.1962(9) 0.4706(9) 0.1633(7) 0.054(5) Uiso d . P D 0.5 . .
H H44A 1.2162 0.4678 0.1936 0.081 Uiso calc U P R 0.5 . .
H H44B 1.2005 0.5097 0.1429 0.081 Uiso calc U P R 0.5 . .
H H44C 1.2258 0.436 0.1523 0.081 Uiso calc U P R 0.5 . .
C C45 1.2296(6) 0.7525(5) 0.1674(5) 0.070(3) Uani d . . . 1 . .
C C46 1.2576(8) 0.7987(7) 0.1279(5) 0.094(4) Uani d . . . 1 . .
H H46A 1.3126 0.7949 0.1329 0.142 Uiso calc U . R 1 . .
H H46B 1.2293 0.8411 0.1268 0.142 Uiso calc U . R 1 . .
H H46C 1.2484 0.789 0.0993 0.142 Uiso calc U . R 1 . .
C C47 1.2839(7) 0.6908(6) 0.1738(6) 0.099(5) Uani d . . . 1 . .
H H47A 1.2658 0.6603 0.1969 0.149 Uiso calc U . R 1 . .
H H47B 1.335 0.693 0.1832 0.149 Uiso calc U . R 1 . .
H H47C 1.2865 0.6784 0.1453 0.149 Uiso calc U . R 1 . .
C C48 1.2349(8) 0.7733(6) 0.2110(5) 0.090(4) Uani d . . . 1 . .
H H48A 1.2273 0.7408 0.2368 0.135 Uiso calc U . R 1 . .
H H48B 1.1952 0.8113 0.2094 0.135 Uiso calc U . R 1 . .
H H48C 1.2856 0.7812 0.2145 0.135 Uiso calc U . R 1 . .
C C49 0.9398(7) 1.0388(5) 0.1328(5) 0.082(4) Uani d . . D 1 . .
C C50 1.0055(8) 1.0492(6) 0.1014(6) 0.118(6) Uani d . . D 1 . .
H H50A 1.0536 1.0203 0.115 0.177 Uiso calc U . R 1 . .
H H50B 1.0106 1.0917 0.0971 0.177 Uiso calc U . R 1 . .
H H50C 0.9939 1.0422 0.0722 0.177 Uiso calc U . R 1 . .
C C51 0.9711(9) 1.0292(7) 0.1814(4) 0.103(5) Uani d . . D 1 . .
H H51A 0.9315 1.0205 0.2023 0.155 Uiso calc U . R 1 . .
H H51B 0.9853 1.0668 0.1844 0.155 Uiso calc U . R 1 . .
H H51C 1.0163 0.9944 0.1883 0.155 Uiso calc U . R 1 . .
C C52 0.8717(8) 1.0967(6) 0.1176(8) 0.165(10) Uani d . . D 1 . .
H H52A 0.8314 1.094 0.1391 0.248 Uiso calc U . R 1 . .
H H52B 0.851 1.0983 0.0877 0.248 Uiso calc U . R 1 . .
H H52C 0.8897 1.1341 0.1164 0.248 Uiso calc U . R 1 . .
C C53 0.5391(8) 1.0326(6) 0.1100(5) 0.041(4) Uiso d . P D 0.5 . .
C C54 0.5698(10) 1.0890(7) 0.1127(6) 0.039(4) Uiso d . P D 0.5 . .
H H54A 0.6038 1.0783 0.1399 0.059 Uiso calc U P R 0.5 . .
H H54B 0.5267 1.1236 0.114 0.059 Uiso calc U P R 0.5 . .
H H54C 0.5984 1.1008 0.0861 0.059 Uiso calc U P R 0.5 . .
C C55 0.4863(14) 1.0531(12) 0.0662(7) 0.088(8) Uiso d . P D 0.5 . .
H H55A 0.5179 1.0516 0.0402 0.132 Uiso calc U P R 0.5 . .
H H55B 0.4558 1.0955 0.0629 0.132 Uiso calc U P R 0.5 . .
H H55C 0.452 1.0253 0.0678 0.132 Uiso calc U P R 0.5 . .
C C56 0.4948(15) 1.0182(12) 0.1533(7) 0.090(8) Uiso d . P D 0.5 . .
H H56A 0.4646 0.9886 0.1508 0.108 Uiso calc U P R 0.5 . .
H H56B 0.4605 1.0564 0.157 0.108 Uiso calc U P R 0.5 . .
H H56C 0.5315 1.0004 0.1794 0.108 Uiso calc U P R 0.5 . .
C C57 0.4590(8) 0.7688(8) 0.0381(5) 0.093(4) Uani d . . . 1 . .
C C58 0.4345(9) 0.7155(8) 0.0658(7) 0.134(7) Uani d . . . 1 . .
H H58A 0.4173 0.7242 0.0945 0.2 Uiso calc U . R 1 . .
H H58B 0.4777 0.679 0.0718 0.2 Uiso calc U . R 1 . .
H H58C 0.3922 0.7078 0.0498 0.2 Uiso calc U . R 1 . .
C C59 0.4707(10) 0.7616(10) -0.0128(6) 0.144(8) Uani d . . . 1 . .
H H59A 0.422 0.7599 -0.0261 0.216 Uiso calc U . R 1 . .
H H59B 0.5094 0.7234 -0.0123 0.216 Uiso calc U . R 1 . .
H H59C 0.4878 0.7971 -0.0309 0.216 Uiso calc U . R 1 . .
C C60 0.3980(7) 0.8324(8) 0.0371(6) 0.114(6) Uani d . . . 1 . .
H H60A 0.4072 0.8463 0.0638 0.171 Uiso calc U . R 1 . .
H H60B 0.346 0.8259 0.0367 0.171 Uiso calc U . R 1 . .
H H60C 0.4034 0.8638 0.0099 0.171 Uiso calc U . R 1 . .
C C61 0.8563(5) 0.4617(4) 0.2674(3) 0.038(2) Uani d . . . 1 . .
C C62 0.8480(6) 0.4736(4) 0.2209(3) 0.044(2) Uani d . . . 1 . .
C C63 0.8726(5) 0.4185(4) 0.2049(3) 0.042(2) Uani d . . . 1 . .
C C64 0.8952(6) 0.3651(4) 0.2413(3) 0.042(2) Uani d . . . 1 . .
C C65 0.8831(6) 0.4121(4) 0.1594(3) 0.042(2) Uani d . . . 1 . .
C C66 0.8570(6) 0.4608(4) 0.1230(3) 0.047(2) Uani d . . . 1 . .
H H66 0.8266 0.4982 0.1277 0.056 Uiso calc U . R 1 . .
C C67 0.8738(6) 0.4574(5) 0.0784(3) 0.054(3) Uani d . . D 1 . .
C C68 0.9217(6) 0.4039(5) 0.0734(3) 0.050(3) Uani d . . . 1 . .
H H68 0.9358 0.402 0.0438 0.06 Uiso calc U . R 1 . .
C C69 0.9519(5) 0.3511(4) 0.1092(3) 0.041(2) Uani d . . . 1 . .
C C70 0.9301(5) 0.3554(4) 0.1536(3) 0.037(2) Uani d . . . 1 . .
C C71 0.9261(5) 0.3042(4) 0.2347(3) 0.036(2) Uani d . . . 1 . .
C C72 0.9520(5) 0.3017(4) 0.1912(3) 0.034(2) Uani d . . . 1 . .
C C73 0.9991(5) 0.2466(4) 0.1847(2) 0.033(2) Uani d . . . 1 . .
C C74 1.0222(5) 0.1953(4) 0.2217(3) 0.036(2) Uani d . . . 1 . .
C C75 0.9881(5) 0.1964(4) 0.2640(3) 0.034(2) Uani d . . . 1 . .
C C76 0.9343(5) 0.2489(4) 0.2686(3) 0.035(2) Uani d . . . 1 . .
C C77 0.8131(6) 0.2795(4) 0.3069(3) 0.043(2) Uani d . . . 1 . .
H H77 0.794 0.3114 0.2805 0.052 Uiso calc U . R 1 . .
C C78 0.8877(5) 0.2419(4) 0.3079(3) 0.035(2) Uani d . . . 1 . .
C C79 0.9138(5) 0.1926(4) 0.3460(3) 0.037(2) Uani d . . . 1 . .
C C80 0.8647(6) 0.1861(4) 0.3828(3) 0.040(2) Uani d . . . 1 . .
H H80 0.8824 0.1537 0.4091 0.048 Uiso calc U . R 1 . .
C C81 0.7940(6) 0.2238(4) 0.3819(3) 0.041(2) Uani d . . . 1 . .
C C82 0.7670(5) 0.2719(4) 0.3425(3) 0.042(2) Uani d . . . 1 . .
H H82 0.7173 0.2986 0.3409 0.051 Uiso calc U . R 1 . .
C C83 1.0010(5) 0.2956(4) 0.1032(3) 0.040(2) Uani d . . . 1 . .
C C84 1.0282(6) 0.2899(5) 0.0609(3) 0.052(3) Uani d . . . 1 . .
H H84 1.0123 0.3241 0.0355 0.063 Uiso calc U . R 1 . .
C C85 1.0771(6) 0.2366(5) 0.0548(3) 0.051(3) Uani d . . . 1 . .
C C86 1.1017(6) 0.1875(5) 0.0920(3) 0.050(3) Uani d . . . 1 . .
H H86 1.1354 0.1508 0.0881 0.06 Uiso calc U . R 1 . .
C C87 1.0786(5) 0.1902(4) 0.1347(3) 0.038(2) Uani d . . . 1 . .
C C88 1.0257(5) 0.2438(4) 0.1407(3) 0.036(2) Uani d . . . 1 . .
C C89 1.0758(5) 0.1411(4) 0.2169(3) 0.037(2) Uani d . . . 1 . .
C C90 1.1059(5) 0.1367(4) 0.1747(3) 0.041(2) Uani d . . . 1 . .
C C91 1.1590(6) 0.0845(5) 0.1704(3) 0.047(2) Uani d . . . 1 . .
H H91 1.1795 0.0832 0.1419 0.056 Uiso calc U . R 1 . .
C C92 1.1833(6) 0.0329(5) 0.2080(3) 0.050(3) Uani d . . . 1 . .
C C93 1.1550(6) 0.0377(4) 0.2485(3) 0.046(2) Uani d . . . 1 . .
H H93 1.1718 0.0037 0.2739 0.055 Uiso calc U . R 1 . .
C C94 1.1025(5) 0.0901(4) 0.2548(3) 0.041(2) Uani d . . . 1 . .
C C95 1.0142(5) 0.1450(4) 0.3020(3) 0.034(2) Uani d . . . 1 . .
C C96 1.0742(5) 0.0948(4) 0.2990(3) 0.038(2) Uani d . . . 1 . .
C C97 1.1083(5) 0.0507(4) 0.3380(3) 0.043(2) Uani d . . . 1 . .
H H97 1.1491 0.017 0.3357 0.052 Uiso calc U . R 1 . .
C C98 1.0827(5) 0.0559(4) 0.3805(3) 0.044(2) Uani d . . D 1 . .
C C99 1.0212(5) 0.1032(4) 0.3830(3) 0.038(2) Uani d . . . 1 . .
H H99 1.0034 0.1062 0.4117 0.046 Uiso calc U . R 1 . .
C C100 0.9837(5) 0.1473(4) 0.3447(3) 0.036(2) Uani d . . . 1 . .
C C101 0.8428(7) 0.5123(5) 0.0384(3) 0.079(4) Uani d . . D 1 . .
C C102 0.7883(12) 0.5668(9) 0.0516(8) 0.072(7) Uiso d . P D 0.5 . .
H H02A 0.7425 0.5542 0.0638 0.107 Uiso calc U P R 0.5 . .
H H02B 0.7734 0.6016 0.0249 0.107 Uiso calc U P R 0.5 . .
H H02C 0.8144 0.5794 0.0744 0.107 Uiso calc U P R 0.5 . .
C C103 0.9095(11) 0.5355(11) 0.0131(8) 0.069(6) Uiso d . P D 0.5 . .
H H03A 0.9372 0.552 0.0328 0.103 Uiso calc U P R 0.5 . .
H H03B 0.8887 0.568 -0.0141 0.103 Uiso calc U P R 0.5 . .
H H03C 0.9448 0.501 0.0046 0.103 Uiso calc U P R 0.5 . .
C C104 0.7990(14) 0.4905(13) 0.0041(8) 0.097(9) Uiso d . P D 0.5 . .
H H04A 0.8309 0.4526 -0.0016 0.146 Uiso calc U P R 0.5 . .
H H04B 0.7874 0.5229 -0.0241 0.146 Uiso calc U P R 0.5 . .
H H04C 0.7511 0.4824 0.0166 0.146 Uiso calc U P R 0.5 . .
C C105 1.1072(9) 0.2313(5) 0.0080(3) 0.072(4) Uani d . . . 1 . .
C C106 1.1933(10) 0.2202(10) 0.0096(5) 0.131(7) Uani d . . . 1 . .
H H06A 1.2163 0.1759 0.0147 0.197 Uiso calc U . R 1 . .
H H06B 1.2104 0.2353 0.0341 0.197 Uiso calc U . R 1 . .
H H06C 1.2092 0.2423 -0.0191 0.197 Uiso calc U . R 1 . .
C C107 1.0729(14) 0.2906(7) -0.0282(5) 0.151(9) Uani d . . . 1 . .
H H07A 1.0773 0.3265 -0.0175 0.227 Uiso calc U . R 1 . .
H H07B 1.0186 0.293 -0.0346 0.227 Uiso calc U . R 1 . .
H H07C 1.1006 0.2902 -0.0558 0.227 Uiso calc U . R 1 . .
C C108 1.0841(9) 0.1772(7) -0.0038(4) 0.099(5) Uani d . . . 1 . .
H H08A 1.0938 0.1781 -0.0354 0.148 Uiso calc U . R 1 . .
H H08B 1.0295 0.1804 0.0009 0.148 Uiso calc U . R 1 . .
H H08C 1.1143 0.1384 0.0156 0.148 Uiso calc U . R 1 . .
C C109 1.2401(6) -0.0234(5) 0.2011(4) 0.064(3) Uani d . . . 1 . .
C C110 1.3179(8) -0.0036(7) 0.1869(6) 0.111(5) Uani d . . . 1 . .
H H11A 1.3563 -0.0395 0.1825 0.166 Uiso calc U . R 1 . .
H H11B 1.337 0.0118 0.2107 0.166 Uiso calc U . R 1 . .
H H11C 1.3083 0.029 0.1587 0.166 Uiso calc U . R 1 . .
C C111 1.2161(9) -0.0472(6) 0.1647(5) 0.101(5) Uani d . . . 1 . .
H H11D 1.1632 -0.0512 0.1685 0.151 Uiso calc U . R 1 . .
H H11E 1.2499 -0.0878 0.1657 0.151 Uiso calc U . R 1 . .
H H11F 1.219 -0.0185 0.1356 0.151 Uiso calc U . R 1 . .
C C112 1.2574(8) -0.0775(5) 0.2447(4) 0.078(4) Uani d . . . 1 . .
H H12A 1.2092 -0.0875 0.2553 0.118 Uiso calc U . R 1 . .
H H12B 1.2823 -0.065 0.2681 0.118 Uiso calc U . R 1 . .
H H12C 1.2915 -0.114 0.2381 0.118 Uiso calc U . R 1 . .
C C113 1.1272(6) 0.0113(5) 0.4230(3) 0.055(3) Uani d . . D 1 . .
C C114 1.1367(12) -0.0566(8) 0.4184(7) 0.064(6) Uiso d . P D 0.5 . .
H H14A 1.165 -0.0858 0.4453 0.095 Uiso calc U P R 0.5 . .
H H14B 1.1651 -0.0617 0.3917 0.095 Uiso calc U P R 0.5 . .
H H14C 1.086 -0.0646 0.4153 0.095 Uiso calc U P R 0.5 . .
C C115 1.2087(10) 0.0218(12) 0.4262(9) 0.082(7) Uiso d . P D 0.5 . .
H H15A 1.209 0.0636 0.4087 0.124 Uiso calc U P R 0.5 . .
H H15B 1.245 -0.0086 0.4141 0.124 Uiso calc U P R 0.5 . .
H H15C 1.2238 0.0171 0.4578 0.124 Uiso calc U P R 0.5 . .
C C116 1.0856(11) 0.0135(9) 0.4667(6) 0.052(5) Uiso d . P D 0.5 . .
H H16A 1.0344 0.0063 0.4635 0.079 Uiso calc U P R 0.5 . .
H H16B 1.0807 0.0542 0.4727 0.079 Uiso calc U P R 0.5 . .
H H16C 1.1151 -0.0186 0.4919 0.079 Uiso calc U P R 0.5 . .
C C117 0.7422(6) 0.2160(5) 0.4220(3) 0.051(3) Uani d . . . 1 . .
C C118 0.7745(7) 0.1609(5) 0.4601(4) 0.078(4) Uani d . . . 1 . .
H H18A 0.7822 0.1232 0.4495 0.116 Uiso calc U . R 1 . .
H H18B 0.7387 0.1591 0.4844 0.116 Uiso calc U . R 1 . .
H H18C 0.8238 0.1643 0.4715 0.116 Uiso calc U . R 1 . .
C C119 0.6587(7) 0.2158(6) 0.4032(5) 0.088(4) Uani d . . . 1 . .
H H19A 0.6627 0.1799 0.3907 0.132 Uiso calc U . R 1 . .
H H19B 0.6387 0.2538 0.3796 0.132 Uiso calc U . R 1 . .
H H19C 0.6238 0.2135 0.4279 0.132 Uiso calc U . R 1 . .
C C120 0.7297(8) 0.2735(6) 0.4405(4) 0.079(4) Uani d . . . 1 . .
H H20A 0.6852 0.2753 0.4592 0.118 Uiso calc U . R 1 . .
H H20B 0.7204 0.3106 0.4154 0.118 Uiso calc U . R 1 . .
H H20C 0.7754 0.2713 0.4588 0.118 Uiso calc U . R 1 . .
C C121 0.8275(6) 0.5061(4) 0.2929(3) 0.040(2) Uani d . . . 1 . .
C C122 0.7528(6) 0.5303(4) 0.2967(3) 0.041(2) Uani d . . . 1 . .
C C123 0.7400(6) 0.5803(4) 0.3196(3) 0.043(2) Uani d . . . 1 . .
C C124 0.8097(5) 0.5893(4) 0.3335(3) 0.041(2) Uani d . . . 1 . .
C C125 0.6691(5) 0.6228(4) 0.3241(3) 0.041(2) Uani d . . . 1 . .
C C126 0.5956(6) 0.6107(5) 0.3167(3) 0.049(2) Uani d . . . 1 . .
H H126 0.5935 0.5733 0.3094 0.059 Uiso calc U . R 1 . .
C C127 0.5282(5) 0.6526(5) 0.3202(4) 0.057(3) Uani d . . D 1 . .
C C128 0.5325(6) 0.7093(5) 0.3281(4) 0.056(3) Uani d . . . 1 . .
H H128 0.4865 0.7392 0.3292 0.067 Uiso calc U . R 1 . .
C C129 0.6042(6) 0.7231(5) 0.3346(3) 0.046(2) Uani d . . . 1 . .
C C130 0.6713(5) 0.6784(4) 0.3351(3) 0.039(2) Uani d . . . 1 . .
C C131 0.8115(5) 0.6396(4) 0.3530(3) 0.038(2) Uani d . . . 1 . .
C C132 0.7446(5) 0.6882(4) 0.3481(3) 0.038(2) Uani d . . . 1 . .
C C133 0.7466(5) 0.7457(4) 0.3550(3) 0.037(2) Uani d . . . 1 . .
C C134 0.8192(5) 0.7564(4) 0.3648(3) 0.037(2) Uani d . . . 1 . .
C C135 0.8850(5) 0.7062(4) 0.3736(3) 0.038(2) Uani d . . . 1 . .
C C136 0.8802(5) 0.6472(4) 0.3726(3) 0.041(2) Uani d . . . 1 . .
C C137 0.9347(6) 0.5354(5) 0.4098(3) 0.050(3) Uani d . . . 1 . .
H H137 0.8845 0.5288 0.4092 0.06 Uiso calc U . R 1 . .
C C138 0.9462(6) 0.5945(4) 0.3928(3) 0.045(2) Uani d . . . 1 . .
C C139 1.0179(6) 0.6051(5) 0.3982(3) 0.045(2) Uani d . . . 1 . .
C C140 1.0790(6) 0.5541(5) 0.4153(4) 0.057(3) Uani d . . . 1 . .
H H140 1.1284 0.5614 0.4183 0.068 Uiso calc U . R 1 . .
C C141 1.0723(6) 0.4941(5) 0.4281(4) 0.056(3) Uani d . . . 1 . .
C C142 0.9965(7) 0.4865(5) 0.4275(4) 0.060(3) Uani d . . . 1 . .
H H142 0.9878 0.4466 0.4395 0.072 Uiso calc U . R 1 . .
C C143 0.6063(5) 0.7831(5) 0.3420(3) 0.043(2) Uani d . . . 1 . .
C C144 0.5407(6) 0.8309(5) 0.3396(3) 0.050(3) Uani d . . . 1 . .
H H144 0.4923 0.8235 0.3335 0.06 Uiso calc U . R 1 . .
C C145 0.5422(6) 0.8878(5) 0.3457(3) 0.059(3) Uani d . . D 1 . .
C C146 0.6146(7) 0.8980(5) 0.3524(3) 0.058(3) Uani d . . . 1 . .
H H146 0.6173 0.9375 0.3558 0.069 Uiso calc U . R 1 . .
C C147 0.6836(6) 0.8531(4) 0.3545(3) 0.042(2) Uani d . . . 1 . .
C C148 0.6801(5) 0.7936(4) 0.3503(3) 0.038(2) Uani d . . . 1 . .
C C149 0.8235(5) 0.8173(4) 0.3657(3) 0.039(2) Uani d . . . 1 . .
C C150 0.7576(6) 0.8652(5) 0.3598(3) 0.045(2) Uani d . . . 1 . .
C C151 0.7642(6) 0.9266(5) 0.3584(3) 0.053(3) Uani d . . . 1 . .
H H151 0.7195 0.9595 0.3543 0.063 Uiso calc U . R 1 . .
C C152 0.8354(7) 0.9376(5) 0.3631(4) 0.059(3) Uani d . . . 1 . .
C C153 0.8998(6) 0.8902(5) 0.3699(3) 0.052(3) Uani d . . . 1 . .
H H153 0.9482 0.8989 0.3738 0.063 Uiso calc U . R 1 . .
C C154 0.8973(6) 0.8290(5) 0.3714(3) 0.047(2) Uani d . . . 1 . .
C C155 0.9611(6) 0.7169(5) 0.3816(3) 0.043(2) Uani d . . . 1 . .
C C156 0.9655(6) 0.7781(4) 0.3784(3) 0.043(2) Uani d . . . 1 . .
C C157 1.0404(6) 0.7886(5) 0.3812(3) 0.054(3) Uani d . . . 1 . .
H H157 1.0454 0.8294 0.3794 0.064 Uiso calc U . R 1 . .
C C158 1.1058(6) 0.7413(5) 0.3866(3) 0.054(3) Uani d . . D 1 . .
C C159 1.0976(6) 0.6825(5) 0.3907(3) 0.053(3) Uani d . . . 1 . .
H H159 1.1424 0.6498 0.3944 0.064 Uiso calc U . R 1 . .
C C160 1.0250(6) 0.6683(5) 0.3897(3) 0.047(2) Uani d . . . 1 . .
C C161 0.4528(6) 0.6359(7) 0.3153(5) 0.103(5) Uani d . . D 1 . .
C C162 0.4376(19) 0.5978(13) 0.3617(8) 0.117(11) Uiso d . P D 0.5 . .
H H62A 0.4778 0.5593 0.3704 0.176 Uiso calc U P R 0.5 . .
H H62B 0.3875 0.5881 0.3602 0.176 Uiso calc U P R 0.5 . .
H H62C 0.4378 0.6217 0.3841 0.176 Uiso calc U P R 0.5 . .
C C163 0.3854(10) 0.6941(7) 0.3004(6) 0.047(5) Uiso d . P D 0.5 . .
H H63A 0.3371 0.6815 0.2995 0.071 Uiso calc U P R 0.5 . .
H H63B 0.3937 0.7179 0.2703 0.071 Uiso calc U P R 0.5 . .
H H63C 0.3829 0.7198 0.3218 0.071 Uiso calc U P R 0.5 . .
C C164 0.4529(19) 0.6045(14) 0.2757(8) 0.123(11) Uiso d . P D 0.5 . .
H H64A 0.4957 0.5678 0.2808 0.184 Uiso calc U P R 0.5 . .
H H64B 0.4585 0.6337 0.2474 0.184 Uiso calc U P R 0.5 . .
H H64C 0.4044 0.5923 0.274 0.184 Uiso calc U P R 0.5 . .
C C165 0.4691(7) 0.9382(5) 0.3425(5) 0.085(4) Uani d . . D 1 . .
C C166 0.4003(12) 0.9110(11) 0.3550(8) 0.073(7) Uiso d . P D 0.5 . .
H H66A 0.4014 0.8778 0.34 0.11 Uiso calc U P R 0.5 . .
H H66B 0.353 0.9434 0.3453 0.11 Uiso calc U P R 0.5 . .
H H66C 0.402 0.8944 0.3877 0.11 Uiso calc U P R 0.5 . .
C C167 0.4774(16) 0.9838(12) 0.3698(8) 0.096(9) Uiso d . P D 0.5 . .
H H67A 0.4352 1.0208 0.361 0.145 Uiso calc U P R 0.5 . .
H H67B 0.5264 0.9954 0.364 0.145 Uiso calc U P R 0.5 . .
H H67C 0.4761 0.9645 0.402 0.145 Uiso calc U P R 0.5 . .
C C168 0.4584(18) 0.9732(13) 0.2921(6) 0.111(10) Uiso d . P D 0.5 . .
H H68A 0.4685 0.9434 0.2735 0.167 Uiso calc U P R 0.5 . .
H H68B 0.4942 1.0 0.2854 0.167 Uiso calc U P R 0.5 . .
H H68C 0.4056 0.9984 0.2855 0.167 Uiso calc U P R 0.5 . .
C C169 0.8457(7) 1.0032(5) 0.3611(4) 0.067(3) Uani d . . . 1 . .
C C170 0.7654(9) 1.0521(6) 0.3518(5) 0.095(5) Uani d . . . 1 . .
H H70A 0.7309 1.0397 0.3753 0.143 Uiso calc U . R 1 . .
H H70B 0.7429 1.0538 0.3223 0.143 Uiso calc U . R 1 . .
H H70C 0.7727 1.0929 0.3521 0.143 Uiso calc U . R 1 . .
C C171 0.8968(9) 1.0219(6) 0.3236(5) 0.093(4) Uani d . . . 1 . .
H H71A 0.8967 1.0655 0.3194 0.139 Uiso calc U . R 1 . .
H H71B 0.8777 1.0157 0.2956 0.139 Uiso calc U . R 1 . .
H H71C 0.9492 0.9965 0.3314 0.139 Uiso calc U . R 1 . .
C C172 0.8788(9) 1.0031(6) 0.4064(5) 0.098(5) Uani d . . . 1 . .
H H72A 0.9188 0.965 0.4176 0.147 Uiso calc U . R 1 . .
H H72B 0.838 1.0052 0.4277 0.147 Uiso calc U . R 1 . .
H H72C 0.9009 1.0389 0.4032 0.147 Uiso calc U . R 1 . .
C C173 1.1848(6) 0.7547(5) 0.3891(4) 0.075(4) Uani d . . D 1 . .
C C174 1.1957(12) 0.8014(9) 0.3459(6) 0.060(6) Uiso d . P D 0.5 . .
H H74A 1.189 0.7852 0.3198 0.09 Uiso calc U P R 0.5 . .
H H74B 1.2474 0.8083 0.347 0.09 Uiso calc U P R 0.5 . .
H H74C 1.1576 0.8406 0.3432 0.09 Uiso calc U P R 0.5 . .
C C175 1.1940(11) 0.7786(8) 0.4316(5) 0.046(5) Uiso d . P D 0.5 . .
H H75A 1.2468 0.7825 0.4349 0.069 Uiso calc U P R 0.5 . .
H H75B 1.1828 0.7493 0.4584 0.069 Uiso calc U P R 0.5 . .
H H75C 1.1584 0.819 0.4284 0.069 Uiso calc U P R 0.5 . .
C C176 1.2516(11) 0.6958(8) 0.3948(7) 0.058(6) Uiso d . P D 0.5 . .
H H76A 1.247 0.6761 0.3703 0.087 Uiso calc U P R 0.5 . .
H H76B 1.249 0.6668 0.4238 0.087 Uiso calc U P R 0.5 . .
H H76C 1.3008 0.7075 0.3939 0.087 Uiso calc U P R 0.5 . .
C C177 1.1390(7) 0.4386(6) 0.4440(4) 0.073(3) Uani d . . . 1 . .
C C178 1.2170(7) 0.4548(6) 0.4359(5) 0.092(4) Uani d . . . 1 . .
H H78A 1.2228 0.4839 0.4535 0.138 Uiso calc U . R 1 . .
H H78B 1.2197 0.4738 0.4038 0.138 Uiso calc U . R 1 . .
H H78C 1.2582 0.4171 0.4452 0.138 Uiso calc U . R 1 . .
C C179 1.1333(10) 0.4079(8) 0.4944(5) 0.118(6) Uani d . . . 1 . .
H H79A 1.0901 0.3882 0.4979 0.178 Uiso calc U . R 1 . .
H H79B 1.1253 0.4395 0.5115 0.178 Uiso calc U . R 1 . .
H H79C 1.181 0.3767 0.5058 0.178 Uiso calc U . R 1 . .
C C180 1.1369(8) 0.3908(7) 0.4183(5) 0.104(5) Uani d . . . 1 . .
H H80A 1.1847 0.3585 0.4251 0.157 Uiso calc U . R 1 . .
H H80B 1.1312 0.4105 0.3859 0.157 Uiso calc U . R 1 . .
H H80C 1.0934 0.3725 0.4272 0.157 Uiso calc U . R 1 . .
C C181 0.6865(5) 0.5209(4) 0.2297(3) 0.041(2) Uani d . . . 1 . .
C C182 0.6941(5) 0.5086(4) 0.2748(3) 0.036(2) Uani d . . . 1 . .
C C183 0.6514(5) 0.4637(4) 0.2955(3) 0.038(2) Uani d . . . 1 . .
C C184 0.6155(5) 0.4440(4) 0.2640(3) 0.040(2) Uani d . . . 1 . .
C C185 0.6353(5) 0.4447(4) 0.3426(3) 0.041(2) Uani d . . . 1 . .
C C186 0.6690(6) 0.4616(5) 0.3765(3) 0.050(3) Uani d . . . 1 . .
H H186 0.7095 0.4819 0.3693 0.06 Uiso calc U . R 1 . .
C C187 0.6461(6) 0.4502(5) 0.4207(3) 0.048(2) Uani d . . D 1 . .
C C188 0.5898(5) 0.4182(4) 0.4308(3) 0.043(2) Uani d . . . 1 . .
H H188 0.5733 0.4103 0.4607 0.052 Uiso calc U . R 1 . .
C C189 0.5553(5) 0.3965(4) 0.3982(3) 0.041(2) Uani d . . . 1 . .
C C190 0.5763(5) 0.4108(4) 0.3539(3) 0.039(2) Uani d . . . 1 . .
C C191 0.5674(5) 0.4002(4) 0.2759(3) 0.039(2) Uani d . . . 1 . .
C C192 0.5406(5) 0.3905(4) 0.3198(3) 0.036(2) Uani d . . . 1 . .
C C193 0.4826(5) 0.3594(4) 0.3318(3) 0.038(2) Uani d . . . 1 . .
C C194 0.4454(5) 0.3427(4) 0.2981(3) 0.040(2) Uani d . . . 1 . .
C C195 0.4748(5) 0.3478(4) 0.2550(3) 0.037(2) Uani d . . . 1 . .
C C196 0.5403(5) 0.3705(4) 0.2439(3) 0.039(2) Uani d . . . 1 . .
C C197 0.6631(6) 0.3512(4) 0.2044(3) 0.045(2) Uani d . . . 1 . .
H H197 0.6902 0.3589 0.2281 0.054 Uiso calc U . R 1 . .
C C198 0.5813(5) 0.3575(4) 0.2063(3) 0.040(2) Uani d . . . 1 . .
C C199 0.5464(6) 0.3399(5) 0.1720(3) 0.045(2) Uani d . . . 1 . .
C C200 0.5893(6) 0.3226(5) 0.1373(3) 0.052(3) Uani d . . . 1 . .
H H200 0.5637 0.3117 0.1146 0.062 Uiso calc U . R 1 . .
C C201 0.6654(7) 0.3204(5) 0.1338(3) 0.058(3) Uani d . . D 1 . .
C C202 0.7020(6) 0.3347(5) 0.1699(3) 0.050(3) Uani d . . . 1 . .
H H202 0.7555 0.3324 0.1695 0.06 Uiso calc U . R 1 . .
C C203 0.5005(5) 0.3594(4) 0.4115(3) 0.039(2) Uani d . . . 1 . .
C C204 0.4850(6) 0.3375(5) 0.4558(3) 0.048(2) Uani d . . . 1 . .
H H204 0.5121 0.3472 0.4785 0.058 Uiso calc U . R 1 . .
C C205 0.4327(6) 0.3024(5) 0.4690(3) 0.055(3) Uani d . . . 1 . .
C C206 0.3886(6) 0.2933(5) 0.4354(3) 0.052(3) Uani d . . . 1 . .
H H206 0.3499 0.2715 0.4438 0.062 Uiso calc U . R 1 . .
C C207 0.3994(6) 0.3157(4) 0.3885(3) 0.046(2) Uani d . . . 1 . .
C C208 0.4604(5) 0.3455(4) 0.3773(3) 0.038(2) Uani d . . . 1 . .
C C209 0.3798(5) 0.3169(4) 0.3086(3) 0.041(2) Uani d . . . 1 . .
C C210 0.3557(5) 0.3043(4) 0.3537(3) 0.044(2) Uani d . . . 1 . .
C C211 0.2897(6) 0.2822(5) 0.3624(3) 0.053(3) Uani d . . . 1 . .
H H211 0.2721 0.2756 0.392 0.064 Uiso calc U . R 1 . .
C C212 0.2488(6) 0.2695(5) 0.3286(4) 0.058(3) Uani d . . D 1 . .
C C213 0.2734(6) 0.2807(5) 0.2865(3) 0.055(3) Uani d . . . 1 . .
H H213 0.2455 0.2721 0.2635 0.066 Uiso calc U . R 1 . .
C C214 0.3384(6) 0.3044(4) 0.2746(3) 0.046(2) Uani d . . . 1 . .
C C215 0.4367(5) 0.3306(4) 0.2204(3) 0.039(2) Uani d . . . 1 . .
C C216 0.3665(6) 0.3122(4) 0.2290(3) 0.044(2) Uani d . . . 1 . .
C C217 0.3285(6) 0.2988(4) 0.1943(3) 0.045(2) Uani d . . . 1 . .
H H217 0.2816 0.2868 0.2003 0.054 Uiso calc U . R 1 . .
C C218 0.3562(6) 0.3023(4) 0.1517(3) 0.049(2) Uani d . . . 1 . .
C C219 0.4262(6) 0.3186(5) 0.1446(3) 0.052(3) Uani d . . . 1 . .
H H219 0.4471 0.3208 0.1158 0.063 Uiso calc U . R 1 . .
C C220 0.4665(5) 0.3317(4) 0.1783(3) 0.042(2) Uani d . . . 1 . .
C C221 0.6842(7) 0.4703(6) 0.4564(3) 0.072(4) Uani d . . D 1 . .
C C222 0.7676(11) 0.4259(11) 0.4636(9) 0.092(8) Uiso d . P D 0.5 . .
H H22A 0.7683 0.389 0.4879 0.138 Uiso calc U P R 0.5 . .
H H22B 0.8044 0.4476 0.4715 0.138 Uiso calc U P R 0.5 . .
H H22C 0.7818 0.4136 0.4357 0.138 Uiso calc U P R 0.5 . .
C C223 0.7022(13) 0.5320(8) 0.4361(8) 0.072(7) Uiso d . P D 0.5 . .
H H23A 0.6675 0.5642 0.4473 0.108 Uiso calc U P R 0.5 . .
H H23B 0.6953 0.5416 0.4032 0.108 Uiso calc U P R 0.5 . .
H H23C 0.7553 0.5301 0.4446 0.108 Uiso calc U P R 0.5 . .
C C224 0.6486(14) 0.4610(12) 0.5009(7) 0.090(8) Uiso d . P D 0.5 . .
H H24A 0.6014 0.4934 0.4992 0.135 Uiso calc U P R 0.5 . .
H H24B 0.6845 0.4631 0.5241 0.135 Uiso calc U P R 0.5 . .
H H24C 0.6364 0.4205 0.5087 0.135 Uiso calc U P R 0.5 . .
C C225 0.4241(7) 0.2730(5) 0.5192(3) 0.063(3) Uani d . . . 1 . .
C C226 0.3427(9) 0.3001(8) 0.5317(5) 0.118(6) Uani d . . . 1 . .
H H26A 0.3439 0.333 0.5467 0.178 Uiso calc U . R 1 . .
H H26B 0.3236 0.2675 0.5521 0.178 Uiso calc U . R 1 . .
H H26C 0.3088 0.3173 0.5043 0.178 Uiso calc U . R 1 . .
C C227 0.4406(12) 0.2023(7) 0.5257(5) 0.128(7) Uani d . . . 1 . .
H H27A 0.405 0.1928 0.5059 0.193 Uiso calc U . R 1 . .
H H27B 0.434 0.1825 0.5571 0.193 Uiso calc U . R 1 . .
H H27C 0.4934 0.1868 0.5181 0.193 Uiso calc U . R 1 . .
C C228 0.4823(10) 0.2833(8) 0.5490(4) 0.111(6) Uani d . . . 1 . .
H H28A 0.533 0.2741 0.5367 0.167 Uiso calc U . R 1 . .
H H28B 0.4835 0.2562 0.5792 0.167 Uiso calc U . R 1 . .
H H28C 0.4689 0.3265 0.5507 0.167 Uiso calc U . R 1 . .
C C229 0.1794(7) 0.2402(6) 0.3401(4) 0.076(4) Uani d . . D 1 . .
C C230 0.1666(8) 0.2251(7) 0.3908(4) 0.101(5) Uani d . . D 1 . .
H H30A 0.1578 0.263 0.4013 0.151 Uiso calc U . R 1 . .
H H30B 0.212 0.1952 0.4071 0.151 Uiso calc U . R 1 . .
H H30C 0.1217 0.2074 0.3963 0.151 Uiso calc U . R 1 . .
C C231 0.1971(10) 0.1776(7) 0.3275(6) 0.123(6) Uani d . . D 1 . .
H H31A 0.1501 0.1628 0.328 0.184 Uiso calc U . R 1 . .
H H31B 0.2358 0.1474 0.3493 0.184 Uiso calc U . R 1 . .
H H31C 0.2165 0.1827 0.2973 0.184 Uiso calc U . R 1 . .
C C232 0.1075(8) 0.2841(7) 0.3136(5) 0.113(5) Uani d . . D 1 . .
H H32A 0.0629 0.267 0.3221 0.17 Uiso calc U . R 1 . .
H H32B 0.114 0.289 0.2813 0.17 Uiso calc U . R 1 . .
H H32C 0.0996 0.3245 0.3205 0.17 Uiso calc U . R 1 . .
C C233 0.3152(6) 0.2853(5) 0.1147(3) 0.054(3) Uani d . . . 1 . .
C C234 0.2371(9) 0.2745(8) 0.1282(5) 0.102(5) Uani d . . . 1 . .
H H34A 0.2076 0.3098 0.1385 0.154 Uiso calc U . R 1 . .
H H34B 0.2438 0.2368 0.1526 0.154 Uiso calc U . R 1 . .
H H34C 0.2094 0.27 0.1022 0.154 Uiso calc U . R 1 . .
C C235 0.3635(9) 0.2303(9) 0.1051(6) 0.141(8) Uani d U . . 1 . .
H H35A 0.3384 0.2194 0.081 0.211 Uiso calc U . R 1 . .
H H35B 0.3717 0.1961 0.1322 0.211 Uiso calc U . R 1 . .
H H35C 0.413 0.2384 0.0955 0.211 Uiso calc U . R 1 . .
C C236 0.3050(12) 0.3383(9) 0.0720(5) 0.163(9) Uani d U . . 1 . .
H H36A 0.3085 0.3763 0.0801 0.244 Uiso calc U . R 1 . .
H H36B 0.2547 0.3445 0.057 0.244 Uiso calc U . R 1 . .
H H36C 0.3454 0.328 0.0517 0.244 Uiso calc U . R 1 . .
C C237 0.7095(6) 0.2993(6) 0.0966(3) 0.079(4) Uani d . . D 1 . .
C C238 0.7004(12) 0.2318(8) 0.0968(7) 0.063(6) Uiso d . P D 0.5 . .
H H38A 0.7491 0.2071 0.0898 0.094 Uiso calc U P R 0.5 . .
H H38B 0.6603 0.235 0.0741 0.094 Uiso calc U P R 0.5 . .
H H38C 0.6861 0.2118 0.1266 0.094 Uiso calc U P R 0.5 . .
C C239 0.6679(12) 0.3402(9) 0.0518(6) 0.065(6) Uiso d . P D 0.5 . .
H H39A 0.6708 0.383 0.0487 0.097 Uiso calc U P R 0.5 . .
H H39B 0.614 0.3381 0.0515 0.097 Uiso calc U P R 0.5 . .
H H39C 0.6925 0.3254 0.0266 0.097 Uiso calc U P R 0.5 . .
C C240 0.7957(8) 0.2898(9) 0.1010(7) 0.055(5) Uiso d . P D 0.5 . .
H H40A 0.8079 0.3235 0.1117 0.066 Uiso calc U P R 0.5 . .
H H40B 0.8172 0.2893 0.0717 0.066 Uiso calc U P R 0.5 . .
H H40C 0.8179 0.2503 0.1227 0.066 Uiso calc U P R 0.5 . .
S S1 0.69853(14) 0.63533(11) 0.17327(8) 0.0441(6) Uani d . . . 1 . .
S S2 0.89209(15) 0.38402(11) 0.29253(7) 0.0444(6) Uani d . . . 1 . .
S S3 0.88583(14) 0.54014(11) 0.31723(8) 0.0458(6) Uani d . . . 1 . .
S S4 0.62850(15) 0.48313(12) 0.20936(7) 0.0456(7) Uani d . . . 1 . .
Cl Cl1 0.9307(4) 0.6996(3) 0.26057(16) 0.0791(19) Uani d . P D 0.5 . .
Cl Cl2 1.0207(5) 0.8564(3) 0.25794(19) 0.095(2) Uani d . P D 0.5 . .
C C241 0.9314(10) 0.7742(8) 0.2547(6) 0.072(5) Uani d . P D 0.5 . .
H H4A 0.9105 0.7989 0.2242 0.086 Uiso calc U P R 0.5 . .
H H4B 0.8992 0.7909 0.2772 0.086 Uiso calc U P R 0.5 . .
C C242 1.0153(11) 0.7782(8) 0.2618(6) 0.072(5) Uani d . P D 0.5 . .
H H4C 1.0468 0.7623 0.2388 0.086 Uiso calc U P R 0.5 . .
H H4D 1.0365 0.7519 0.2919 0.086 Uiso calc U P R 0.5 . .
Cl Cl3 0.8282(6) 0.7695(4) 0.4878(2) 0.124(3) Uani d . P D 0.5 . .
Cl Cl4 0.6872(7) 0.9508(7) 0.4619(4) 0.173(5) Uani d . P D 0.5 . .
C C243 0.8074(18) 0.8502(9) 0.4777(9) 0.098(10) Uani d . P D 0.5 . .
H H4E 0.8294 0.8624 0.5026 0.118 Uiso calc U P R 0.5 . .
H H4F 0.8289 0.8684 0.4492 0.118 Uiso calc U P R 0.5 . .
C C244 0.722(2) 0.8717(10) 0.4745(9) 0.142(17) Uani d . P D 0.5 . .
H H4G 0.7023 0.8533 0.5036 0.17 Uiso calc U P R 0.5 . .
H H4H 0.7014 0.8558 0.4511 0.17 Uiso calc U P R 0.5 . .
O O1 0.7173(4) 0.7807(3) 0.2321(2) 0.0575(18) Uiso d . . . 1 . .
O O2 0.0059(4) 0.8381(3) 0.4933(2) 0.0631(19) Uiso d . . . 1 . .
O O3 0.4825(9) 0.8317(7) 0.2067(6) 0.063(4) Uiso d . P . 0.5 A 1
O O4 0.9315(7) 0.3432(6) 0.4231(4) 0.049(3) Uiso d . P . 0.5 . .
O O5 0.1811(8) 0.6185(7) 0.2971(5) 0.064(4) Uiso d . P . 0.5 . .
O O6 0.6189(8) 0.8790(7) 0.5781(5) 0.063(4) Uiso d . P . 0.5 . .
O O7 0.6999(12) 0.9664(10) 0.2376(7) 0.109(6) Uiso d . P . 0.5 . .
O O8 0.6119(12) 0.2015(10) 0.2849(7) 0.033(5) Uiso d . P . 0.25 . .
O O9 0.8223(14) 1.1660(11) 0.2215(8) 0.039(6) Uiso d . P . 0.25 B 1
O O10 1.1856(13) 0.7857(10) 0.0094(7) 0.038(6) Uiso d . P . 0.25 . .
O O11 1.0796(15) 0.9280(12) 0.0354(9) 0.053(7) Uiso d . P . 0.25 . .
O O12 0.4556(14) 0.4207(11) 0.0213(8) 0.045(6) Uiso d . P . 0.25 . .
O O13 0.4569(15) 0.8254(11) 0.1886(9) 0.041(6) Uiso d . P . 0.25 C 2
O O14 0.7875(17) 1.1730(13) 0.2396(10) 0.058(8) Uiso d . P . 0.25 D 2
O O15 0.412(2) 1.1436(16) 0.2531(12) 0.086(10) Uiso d . P . 0.25 . .

loop_
_atom_site_aniso_label
_atom_site_aniso_U_11
_atom_site_aniso_U_22
_atom_site_aniso_U_33
_atom_site_aniso_U_12
_atom_site_aniso_U_13
_atom_site_aniso_U_23
C1 0.050(6) 0.042(5) 0.033(5) -0.009(5) -0.005(4) -0.018(4)
C2 0.046(6) 0.039(5) 0.037(5) -0.005(5) 0.005(4) -0.017(4)
C3 0.043(6) 0.031(5) 0.036(5) -0.013(4) 0.004(4) -0.006(4)
C4 0.046(6) 0.048(6) 0.032(5) -0.017(5) -0.003(4) -0.011(4)
C5 0.045(6) 0.047(6) 0.028(5) -0.014(5) 0.010(4) -0.008(4)
C6 0.043(6) 0.037(6) 0.067(7) -0.008(5) 0.023(5) -0.011(5)
C7 0.062(8) 0.034(6) 0.096(9) -0.008(5) 0.017(6) -0.020(6)
C8 0.041(6) 0.051(7) 0.093(9) -0.011(5) 0.021(6) -0.021(6)
C9 0.045(6) 0.039(6) 0.042(5) -0.010(5) 0.013(4) -0.011(4)
C10 0.036(5) 0.028(5) 0.031(5) -0.002(4) -0.002(4) -0.007(4)
C11 0.042(5) 0.032(5) 0.025(4) -0.007(4) 0.003(4) -0.007(4)
C12 0.037(5) 0.035(5) 0.027(4) -0.011(4) 0.009(4) -0.011(4)
C13 0.042(5) 0.036(5) 0.028(4) -0.010(4) 0.010(4) -0.009(4)
C14 0.040(5) 0.037(5) 0.021(4) -0.008(4) 0.002(4) -0.008(4)
C15 0.051(6) 0.033(5) 0.030(5) -0.009(5) 0.002(4) -0.006(4)
C16 0.041(5) 0.048(6) 0.025(4) -0.011(5) 0.002(4) -0.003(4)
C17 0.054(7) 0.059(7) 0.034(5) -0.013(5) -0.006(5) -0.007(5)
C18 0.047(6) 0.045(6) 0.041(5) -0.011(5) -0.003(5) -0.001(4)
C19 0.051(7) 0.052(7) 0.051(6) -0.011(6) 0.000(5) -0.005(5)
C20 0.051(7) 0.050(7) 0.068(7) -0.008(6) -0.004(6) 0.000(6)
C21 0.048(7) 0.100(10) 0.039(6) -0.028(7) -0.004(5) 0.002(6)
C22 0.068(8) 0.069(8) 0.039(6) -0.017(7) -0.013(5) -0.004(5)
C23 0.043(6) 0.042(6) 0.037(5) -0.008(5) 0.009(4) -0.007(4)
C24 0.041(6) 0.047(6) 0.060(7) -0.009(5) 0.006(5) -0.015(5)
C25 0.044(6) 0.050(7) 0.057(6) -0.013(5) 0.008(5) -0.014(5)
C26 0.053(7) 0.039(6) 0.054(6) -0.018(5) 0.003(5) -0.014(5)
C27 0.040(6) 0.039(5) 0.038(5) -0.005(4) 0.002(4) -0.012(4)
C28 0.041(5) 0.036(5) 0.031(5) -0.011(4) 0.008(4) -0.010(4)
C29 0.049(6) 0.037(5) 0.027(5) -0.013(5) 0.004(4) -0.004(4)
C30 0.043(6) 0.037(5) 0.037(5) -0.011(4) 0.010(4) -0.008(4)
C31 0.055(6) 0.034(6) 0.057(6) -0.011(5) 0.001(5) -0.006(5)
C32 0.060(7) 0.048(7) 0.072(7) -0.019(6) 0.002(6) -0.013(5)
C33 0.054(7) 0.035(6) 0.066(7) -0.006(5) 0.005(5) -0.010(5)
C34 0.050(6) 0.042(6) 0.045(6) -0.007(5) 0.011(5) -0.014(4)
C35 0.034(5) 0.045(6) 0.041(5) -0.009(5) 0.001(4) -0.005(4)
C36 0.038(6) 0.031(5) 0.055(6) 0.000(4) 0.006(5) -0.006(4)
C37 0.062(8) 0.062(8) 0.077(8) -0.022(6) 0.019(6) -0.008(6)
C38 0.049(7) 0.040(7) 0.115(10) -0.006(5) 0.009(7) -0.003(6)
C39 0.036(6) 0.057(8) 0.108(10) -0.012(6) 0.004(6) -0.012(7)
C40 0.044(6) 0.041(6) 0.066(7) -0.002(5) 0.013(5) 0.005(5)
C41 0.057(9) 0.046(8) 0.32(3) -0.011(7) 0.058(13) -0.011(12)
C45 0.049(7) 0.061(8) 0.104(10) -0.021(6) 0.001(7) -0.022(7)
C46 0.084(9) 0.096(11) 0.120(12) -0.045(8) 0.029(9) -0.038(9)
C47 0.052(8) 0.073(9) 0.172(16) -0.005(7) -0.006(9) -0.038(10)
C48 0.094(10) 0.079(10) 0.099(11) -0.031(8) -0.020(8) -0.014(8)
C49 0.079(9) 0.045(7) 0.127(12) -0.014(7) -0.011(9) -0.031(7)
C50 0.112(12) 0.064(9) 0.186(18) -0.048(9) 0.041(12) -0.021(10)
C51 0.127(13) 0.088(11) 0.116(13) -0.050(9) 0.002(10) -0.043(9)
C52 0.109(13) 0.048(9) 0.35(3) -0.021(9) -0.020(16) -0.059(14)
C57 0.064(9) 0.119(13) 0.090(10) -0.012(9) -0.026(8) -0.022(9)
C58 0.080(11) 0.119(14) 0.21(2) -0.054(10) 0.034(12) -0.027(14)
C59 0.113(13) 0.183(19) 0.124(15) 0.013(13) -0.075(11) -0.062(13)
C60 0.050(8) 0.134(14) 0.135(14) -0.003(9) -0.029(8) -0.010(11)
C61 0.054(6) 0.032(5) 0.030(5) -0.011(4) 0.005(4) -0.011(4)
C62 0.057(6) 0.035(5) 0.044(6) -0.012(5) 0.008(5) -0.016(4)
C63 0.059(6) 0.039(5) 0.032(5) -0.017(5) 0.019(4) -0.014(4)
C64 0.063(6) 0.034(5) 0.033(5) -0.013(5) 0.005(4) -0.014(4)
C65 0.060(6) 0.038(5) 0.031(5) -0.014(5) 0.010(4) -0.014(4)
C66 0.065(7) 0.041(6) 0.034(5) -0.006(5) 0.004(5) -0.016(4)
C67 0.081(8) 0.049(6) 0.027(5) -0.015(6) -0.002(5) 0.000(4)
C68 0.078(7) 0.055(7) 0.022(5) -0.022(6) 0.017(5) -0.016(4)
C69 0.053(6) 0.042(6) 0.029(5) -0.015(5) 0.010(4) -0.010(4)
C70 0.057(6) 0.036(5) 0.018(4) -0.014(4) 0.004(4) -0.007(4)
C71 0.055(6) 0.028(5) 0.026(4) -0.010(4) 0.000(4) -0.010(4)
C72 0.045(5) 0.034(5) 0.024(4) -0.013(4) 0.007(4) -0.007(4)
C73 0.045(5) 0.037(5) 0.019(4) -0.010(4) 0.010(4) -0.011(4)
C74 0.050(6) 0.042(5) 0.022(4) -0.019(4) 0.008(4) -0.013(4)
C75 0.051(6) 0.031(5) 0.022(4) -0.012(4) -0.001(4) -0.010(4)
C76 0.050(6) 0.036(5) 0.027(4) -0.015(4) 0.007(4) -0.016(4)
C77 0.066(7) 0.036(5) 0.024(5) -0.007(5) -0.002(4) -0.005(4)
C78 0.044(6) 0.036(5) 0.029(5) -0.010(4) 0.006(4) -0.014(4)
C79 0.047(6) 0.039(5) 0.027(5) -0.012(4) -0.007(4) -0.012(4)
C80 0.059(6) 0.038(5) 0.023(4) -0.013(5) 0.001(4) -0.008(4)
C81 0.052(6) 0.039(5) 0.032(5) -0.012(5) 0.002(4) -0.011(4)
C82 0.046(6) 0.041(6) 0.038(5) -0.004(5) 0.000(4) -0.014(4)
C83 0.061(6) 0.042(5) 0.023(4) -0.020(5) 0.009(4) -0.013(4)
C84 0.092(8) 0.049(6) 0.023(5) -0.027(6) 0.009(5) -0.012(4)
C85 0.075(7) 0.052(6) 0.033(5) -0.020(6) 0.014(5) -0.022(5)
C86 0.077(7) 0.044(6) 0.039(5) -0.027(5) 0.025(5) -0.017(5)
C87 0.050(6) 0.042(5) 0.026(4) -0.015(5) 0.008(4) -0.014(4)
C88 0.056(6) 0.037(5) 0.022(4) -0.019(4) 0.010(4) -0.014(4)
C89 0.045(5) 0.038(5) 0.030(5) -0.012(4) 0.006(4) -0.012(4)
C90 0.057(6) 0.040(5) 0.030(5) -0.014(5) 0.012(4) -0.014(4)
C91 0.053(6) 0.058(7) 0.036(5) -0.015(5) 0.010(5) -0.023(5)
C92 0.049(6) 0.062(7) 0.042(6) -0.008(5) 0.011(5) -0.026(5)
C93 0.058(6) 0.038(6) 0.041(5) -0.009(5) 0.002(5) -0.009(4)
C94 0.046(6) 0.048(6) 0.031(5) -0.012(5) 0.008(4) -0.014(4)
C95 0.046(5) 0.041(5) 0.024(4) -0.020(4) 0.005(4) -0.014(4)
C96 0.048(6) 0.036(5) 0.035(5) -0.015(4) 0.010(4) -0.017(4)
C97 0.048(6) 0.039(5) 0.040(5) -0.008(5) -0.007(5) -0.009(4)
C98 0.050(6) 0.045(6) 0.034(5) -0.005(5) 0.000(4) -0.011(4)
C99 0.055(6) 0.044(6) 0.017(4) -0.017(5) -0.004(4) -0.008(4)
C100 0.046(6) 0.036(5) 0.033(5) -0.015(4) 0.001(4) -0.016(4)
C101 0.105(10) 0.070(8) 0.042(6) 0.017(7) -0.014(6) -0.012(6)
C105 0.132(12) 0.062(7) 0.027(5) -0.029(7) 0.019(6) -0.017(5)
C106 0.128(14) 0.23(2) 0.084(11) -0.082(14) 0.062(10) -0.084(13)
C107 0.30(3) 0.088(11) 0.047(8) -0.016(14) 0.056(12) -0.015(8)
C108 0.151(14) 0.114(12) 0.058(8) -0.044(10) 0.030(8) -0.058(8)
C109 0.060(7) 0.070(8) 0.057(7) 0.003(6) 0.000(6) -0.024(6)
C110 0.079(10) 0.108(12) 0.137(14) -0.011(9) 0.027(9) -0.025(10)
C111 0.134(13) 0.078(10) 0.084(10) 0.017(9) -0.019(9) -0.050(8)
C112 0.099(10) 0.060(8) 0.064(8) 0.002(7) 0.013(7) -0.015(6)
C113 0.059(7) 0.059(7) 0.040(6) -0.005(5) 0.001(5) -0.005(5)
C117 0.060(7) 0.056(7) 0.032(5) -0.011(5) 0.002(5) -0.004(5)
C118 0.088(9) 0.068(8) 0.067(8) -0.009(7) 0.039(7) -0.007(6)
C119 0.077(9) 0.094(10) 0.104(10) -0.038(8) 0.051(8) -0.029(8)
C120 0.120(11) 0.072(8) 0.046(7) -0.017(8) 0.026(7) -0.022(6)
C121 0.061(7) 0.037(5) 0.030(5) -0.018(5) 0.010(4) -0.015(4)
C122 0.060(7) 0.044(6) 0.029(5) -0.024(5) 0.003(4) -0.016(4)
C123 0.055(6) 0.044(6) 0.039(5) -0.021(5) 0.002(5) -0.019(4)
C124 0.052(6) 0.036(5) 0.039(5) -0.014(5) -0.007(4) -0.015(4)
C125 0.039(6) 0.056(6) 0.035(5) -0.017(5) 0.005(4) -0.022(4)
C126 0.054(7) 0.051(6) 0.046(6) -0.012(5) 0.006(5) -0.020(5)
C127 0.043(6) 0.070(7) 0.076(7) -0.019(6) 0.019(5) -0.047(6)
C128 0.040(6) 0.060(7) 0.077(8) -0.007(5) 0.012(5) -0.039(6)
C129 0.050(6) 0.058(6) 0.039(5) -0.020(5) 0.007(5) -0.024(5)
C130 0.041(6) 0.050(6) 0.033(5) -0.013(5) 0.004(4) -0.020(4)
C131 0.042(6) 0.050(6) 0.026(4) -0.013(5) 0.000(4) -0.012(4)
C132 0.042(6) 0.046(6) 0.033(5) -0.016(5) 0.011(4) -0.017(4)
C133 0.041(6) 0.045(6) 0.029(5) -0.009(5) 0.004(4) -0.017(4)
C134 0.053(6) 0.041(5) 0.022(4) -0.016(5) -0.001(4) -0.010(4)
C135 0.047(6) 0.045(6) 0.028(5) -0.016(5) 0.006(4) -0.016(4)
C136 0.048(6) 0.052(6) 0.030(5) -0.016(5) 0.005(4) -0.020(4)
C137 0.064(7) 0.046(6) 0.041(5) -0.012(6) -0.004(5) -0.014(5)
C138 0.050(6) 0.050(6) 0.035(5) -0.010(5) -0.003(5) -0.015(4)
C139 0.043(6) 0.058(7) 0.043(5) -0.010(5) -0.006(5) -0.029(5)
C140 0.053(7) 0.052(7) 0.073(7) -0.013(6) -0.010(6) -0.026(6)
C141 0.047(6) 0.064(7) 0.057(7) -0.007(6) -0.014(5) -0.021(5)
C142 0.078(8) 0.047(7) 0.055(6) -0.015(6) -0.015(6) -0.016(5)
C143 0.042(6) 0.052(6) 0.036(5) -0.009(5) 0.000(4) -0.015(4)
C144 0.056(7) 0.050(6) 0.046(6) -0.007(5) -0.007(5) -0.019(5)
C145 0.070(8) 0.054(7) 0.051(6) -0.009(6) -0.008(6) -0.018(5)
C146 0.074(8) 0.050(7) 0.055(6) -0.015(6) -0.002(6) -0.022(5)
C147 0.052(6) 0.041(6) 0.036(5) -0.007(5) 0.004(4) -0.021(4)
C148 0.052(6) 0.045(6) 0.023(4) -0.014(5) 0.005(4) -0.017(4)
C149 0.051(6) 0.040(5) 0.032(5) -0.009(5) 0.005(4) -0.020(4)
C150 0.058(7) 0.051(6) 0.037(5) -0.023(5) 0.009(5) -0.020(4)
C151 0.071(7) 0.043(6) 0.052(6) -0.015(5) 0.002(5) -0.026(5)
C152 0.086(9) 0.050(7) 0.055(7) -0.032(7) 0.002(6) -0.025(5)
C153 0.061(7) 0.050(7) 0.057(6) -0.021(6) -0.002(5) -0.028(5)
C154 0.063(7) 0.053(6) 0.039(5) -0.029(6) 0.005(5) -0.024(5)
C155 0.049(6) 0.057(6) 0.030(5) -0.021(5) 0.005(4) -0.020(4)
C156 0.054(6) 0.051(6) 0.038(5) -0.023(5) 0.004(5) -0.024(4)
C157 0.065(7) 0.061(7) 0.047(6) -0.026(6) 0.001(5) -0.027(5)
C158 0.067(7) 0.066(7) 0.044(6) -0.033(6) 0.005(5) -0.025(5)
C159 0.057(7) 0.067(7) 0.047(6) -0.023(6) 0.011(5) -0.030(5)
C160 0.059(7) 0.056(7) 0.033(5) -0.016(6) 0.001(5) -0.023(5)
C161 0.052(8) 0.130(13) 0.159(15) -0.010(8) 0.004(8) -0.105(12)
C165 0.092(10) 0.060(8) 0.102(10) -0.001(7) -0.010(8) -0.037(7)
C169 0.089(9) 0.043(7) 0.074(8) -0.020(6) -0.011(7) -0.022(6)
C170 0.133(13) 0.047(8) 0.106(11) -0.028(8) -0.021(9) -0.013(7)
C171 0.124(12) 0.074(9) 0.094(10) -0.059(9) 0.020(9) -0.014(8)
C172 0.134(12) 0.073(9) 0.111(11) -0.040(9) -0.017(9) -0.054(8)
C173 0.076(8) 0.088(9) 0.084(9) -0.043(7) 0.021(7) -0.040(7)
C177 0.064(8) 0.080(9) 0.075(8) -0.003(7) -0.017(7) -0.032(7)
C178 0.074(9) 0.082(10) 0.115(12) -0.003(8) -0.010(8) -0.032(8)
C179 0.121(13) 0.109(13) 0.097(12) 0.010(10) -0.007(10) -0.007(10)
C180 0.091(10) 0.095(11) 0.133(13) 0.015(8) -0.035(9) -0.074(10)
C181 0.058(6) 0.036(5) 0.035(5) -0.015(5) 0.009(4) -0.019(4)
C182 0.049(6) 0.034(5) 0.026(4) -0.013(4) -0.001(4) -0.009(4)
C183 0.052(6) 0.048(6) 0.017(4) -0.014(5) 0.006(4) -0.012(4)
C184 0.057(6) 0.042(5) 0.028(5) -0.022(5) 0.006(4) -0.012(4)
C185 0.058(6) 0.051(6) 0.027(5) -0.029(5) 0.012(4) -0.017(4)
C186 0.077(7) 0.063(7) 0.023(5) -0.039(6) 0.009(5) -0.015(4)
C187 0.068(7) 0.054(6) 0.032(5) -0.029(5) 0.007(5) -0.014(4)
C188 0.057(6) 0.058(6) 0.023(4) -0.022(5) 0.004(4) -0.018(4)
C189 0.053(6) 0.048(6) 0.027(5) -0.021(5) 0.010(4) -0.012(4)
C190 0.047(6) 0.043(5) 0.029(5) -0.009(4) 0.003(4) -0.016(4)
C191 0.047(6) 0.046(6) 0.027(5) -0.015(5) 0.000(4) -0.011(4)
C192 0.051(6) 0.037(5) 0.023(4) -0.017(4) 0.005(4) -0.008(4)
C193 0.052(6) 0.040(5) 0.029(5) -0.016(5) 0.004(4) -0.017(4)
C194 0.051(6) 0.045(6) 0.032(5) -0.020(5) 0.013(4) -0.015(4)
C195 0.052(6) 0.039(5) 0.026(4) -0.019(4) 0.000(4) -0.010(4)
C196 0.047(6) 0.044(5) 0.034(5) -0.021(5) 0.006(4) -0.014(4)
C197 0.057(6) 0.056(6) 0.028(5) -0.025(5) 0.003(4) -0.011(4)
C198 0.053(6) 0.037(5) 0.033(5) -0.011(4) 0.008(4) -0.013(4)
C199 0.057(6) 0.061(6) 0.030(5) -0.028(5) 0.004(4) -0.020(4)
C200 0.059(7) 0.066(7) 0.040(6) -0.019(5) 0.007(5) -0.028(5)
C201 0.071(8) 0.067(7) 0.045(6) -0.020(6) 0.012(6) -0.025(5)
C202 0.054(6) 0.067(7) 0.037(5) -0.016(5) 0.005(5) -0.026(5)
C203 0.050(6) 0.044(6) 0.025(5) -0.015(5) 0.004(4) -0.010(4)
C204 0.059(6) 0.064(7) 0.033(5) -0.027(5) 0.014(5) -0.019(5)
C205 0.078(8) 0.059(7) 0.034(5) -0.027(6) 0.011(5) -0.013(5)
C206 0.062(7) 0.065(7) 0.038(5) -0.031(6) 0.015(5) -0.016(5)
C207 0.062(6) 0.051(6) 0.031(5) -0.023(5) 0.011(5) -0.015(4)
C208 0.046(5) 0.038(5) 0.034(5) -0.017(4) 0.013(4) -0.012(4)
C209 0.048(6) 0.051(6) 0.035(5) -0.022(5) 0.007(4) -0.022(4)
C210 0.054(6) 0.050(6) 0.040(5) -0.031(5) 0.012(5) -0.014(4)
C211 0.072(7) 0.062(7) 0.044(6) -0.040(6) 0.019(5) -0.022(5)
C212 0.069(7) 0.062(7) 0.058(7) -0.038(6) 0.018(6) -0.020(5)
C213 0.063(7) 0.069(7) 0.049(6) -0.037(6) 0.008(5) -0.023(5)
C214 0.061(6) 0.050(6) 0.032(5) -0.019(5) 0.005(5) -0.013(4)
C215 0.053(6) 0.036(5) 0.033(5) -0.016(4) 0.002(4) -0.013(4)
C216 0.057(6) 0.045(6) 0.033(5) -0.021(5) 0.001(5) -0.010(4)
C217 0.052(6) 0.038(5) 0.045(6) -0.009(5) -0.007(5) -0.011(4)
C218 0.056(6) 0.041(6) 0.055(6) -0.013(5) 0.002(5) -0.021(5)
C219 0.069(7) 0.066(7) 0.036(5) -0.035(6) 0.008(5) -0.021(5)
C220 0.047(6) 0.052(6) 0.031(5) -0.012(5) 0.005(4) -0.016(4)
C221 0.103(9) 0.100(10) 0.031(6) -0.057(8) -0.001(6) -0.018(6)
C225 0.090(9) 0.067(8) 0.035(6) -0.027(7) 0.003(6) -0.007(5)
C226 0.105(12) 0.155(16) 0.066(9) -0.007(11) 0.035(8) 0.002(9)
C227 0.22(2) 0.085(11) 0.067(9) -0.051(12) -0.006(11) 0.012(8)
C228 0.155(14) 0.159(15) 0.045(7) -0.092(12) 0.011(8) -0.020(8)
C229 0.091(9) 0.099(10) 0.062(8) -0.056(8) 0.007(7) -0.034(7)
C230 0.107(11) 0.147(14) 0.070(9) -0.091(11) 0.014(8) -0.010(9)
C231 0.167(16) 0.116(13) 0.131(14) -0.092(12) 0.041(12) -0.060(11)
C232 0.098(11) 0.107(12) 0.129(14) -0.049(10) -0.001(10) 0.005(10)
C233 0.058(7) 0.062(7) 0.044(6) -0.014(6) -0.007(5) -0.019(5)
C234 0.119(12) 0.142(14) 0.077(9) -0.058(11) 0.000(9) -0.060(9)
C235 0.109(12) 0.189(19) 0.172(17) -0.016(12) -0.025(11) -0.152(16)
C236 0.23(2) 0.20(2) 0.076(11) -0.127(18) -0.096(13) 0.015(11)
C237 0.082(9) 0.119(11) 0.050(7) -0.027(8) 0.019(6) -0.048(7)
S1 0.0508(15) 0.0407(14) 0.0403(13) -0.0129(12) 0.0053(11) -0.0074(10)
S2 0.0713(17) 0.0387(14) 0.0250(11) -0.0122(12) 0.0023(11) -0.0126(10)
S3 0.0529(15) 0.0443(14) 0.0486(14) -0.0139(12) 0.0045(12) -0.0254(11)
S4 0.0665(17) 0.0532(15) 0.0257(11) -0.0298(13) 0.0041(11) -0.0112(10)
Cl1 0.104(5) 0.128(6) 0.019(2) -0.053(4) 0.018(3) -0.020(3)
Cl2 0.149(7) 0.092(5) 0.040(3) -0.029(5) -0.008(4) -0.011(3)
C241 0.065(9) 0.135(16) 0.009(6) -0.004(11) 0.005(7) -0.025(8)
C242 0.065(9) 0.135(16) 0.009(6) -0.004(11) 0.005(7) -0.025(8)
Cl3 0.205(10) 0.132(7) 0.062(4) -0.107(7) 0.005(5) -0.008(4)
Cl4 0.162(10) 0.237(15) 0.127(8) -0.029(10) 0.042(7) -0.077(9)
C243 0.14(3) 0.14(3) 0.048(15) -0.09(2) 0.005(17) -0.035(16)
C244 0.27(5) 0.14(3) 0.037(15) -0.10(3) 0.07(2) -0.018(17)

loop_
_atom_type_symbol
_atom_type_description
_atom_type_scat_dispersion_real
_atom_type_scat_dispersion_imag
_atom_type_scat_source
C C 0.0033 0.0016 'International Tables Vol C Tables 4.2.6.8 and 6.1.1.4'
H H 0.0000 0.0000 'International Tables Vol C Tables 4.2.6.8 and 6.1.1.4'
S S 0.1246 0.1234 'International Tables Vol C Tables 4.2.6.8 and 6.1.1.4'
Cl Cl 0.1484 0.1585 'International Tables Vol C Tables 4.2.6.8 and 6.1.1.4'
O O 0.0106 0.0060 'International Tables Vol C Tables 4.2.6.8 and 6.1.1.4'

loop_
_geom_angle_atom_site_label_1
_geom_angle_atom_site_label_2
_geom_angle_atom_site_label_3
_geom_angle_site_symmetry_1
_geom_angle_site_symmetry_3
_geom_angle
_geom_angle_publ_flag
C2 C1 C181 . . 123.1(8) ?
C2 C1 S1 . . 114.4(7) ?
C181 C1 S1 . . 122.0(7) ?
C1 C2 C3 . . 109.7(8) ?
C1 C2 C62 . . 118.4(8) ?
C3 C2 C62 . . 131.0(8) ?
C4 C3 C2 . . 113.7(8) ?
C4 C3 C5 . . 119.6(8) ?
C2 C3 C5 . . 126.2(8) ?
C3 C4 C11 . . 122.6(8) ?
C3 C4 S1 . . 111.6(7) ?
C11 C4 S1 . . 125.1(7) ?
C6 C5 C10 . . 121.0(8) ?
C6 C5 C3 . . 122.7(8) ?
C10 C5 C3 . . 116.2(8) ?
C7 C6 C5 . . 121.8(9) ?
C7 C6 H6 . . 119.1 ?
C5 C6 H6 . . 119.1 ?
C8 C7 C6 . . 118.1(9) ?
C8 C7 C41 . . 122.2(10) ?
C6 C7 C41 . . 119.0(9) ?
C7 C8 C9 . . 123.2(9) ?
C7 C8 H8 . . 118.4 ?
C9 C8 H8 . . 118.4 ?
C8 C9 C10 . . 117.6(8) ?
C8 C9 C23 . . 123.5(9) ?
C10 C9 C23 . . 118.9(8) ?
C5 C10 C9 . . 117.9(8) ?
C5 C10 C12 . . 121.6(8) ?
C9 C10 C12 . . 120.4(8) ?
C12 C11 C16 . . 119.8(8) ?
C12 C11 C4 . . 115.7(8) ?
C16 C11 C4 . . 124.0(8) ?
C11 C12 C10 . . 120.6(7) ?
C11 C12 C13 . . 119.1(8) ?
C10 C12 C13 . . 120.3(8) ?
C14 C13 C12 . . 120.1(8) ?
C14 C13 C28 . . 120.9(8) ?
C12 C13 C28 . . 118.9(8) ?
C13 C14 C15 . . 120.8(8) ?
C13 C14 C29 . . 120.8(8) ?
C15 C14 C29 . . 118.4(8) ?
C16 C15 C35 . . 121.2(8) ?
C16 C15 C14 . . 118.7(8) ?
C35 C15 C14 . . 120.0(8) ?
C15 C16 C11 . . 119.1(8) ?
C15 C16 C18 . . 117.1(8) ?
C11 C16 C18 . . 123.8(8) ?
C22 C17 C18 . . 121.5(10) ?
C22 C17 H17 . . 119.2 ?
C18 C17 H17 . . 119.2 ?
C17 C18 C19 . . 118.0(9) ?
C17 C18 C16 . . 121.9(9) ?
C19 C18 C16 . . 119.9(9) ?
C18 C19 C20 . . 118.5(10) ?
C18 C19 C40 . . 120.2(9) ?
C20 C19 C40 . . 121.0(10) ?
C21 C20 C19 . . 120.6(10) ?
C21 C20 H20 . . 119.7 ?
C19 C20 H20 . . 119.7 ?
C20 C21 C22 . . 120.5(10) ?
C20 C21 C57 . . 121.8(12) ?
C22 C21 C57 . . 117.7(12) ?
C17 C22 C21 . . 120.3(11) ?
C17 C22 H22 . . 119.9 ?
C21 C22 H22 . . 119.9 ?
C24 C23 C28 . . 118.2(8) ?
C24 C23 C9 . . 121.7(8) ?
C28 C23 C9 . . 120.1(8) ?
C25 C24 C23 . . 122.1(9) ?
C25 C24 H24 . . 118.9 ?
C23 C24 H24 . . 118.9 ?
C24 C25 C26 . . 119.2(9) ?
C24 C25 C45 . . 120.8(9) ?
C26 C25 C45 . . 119.8(9) ?
C25 C26 C27 . . 123.1(9) ?
C25 C26 H26 . . 118.5 ?
C27 C26 H26 . . 118.5 ?
C28 C27 C26 . . 116.9(8) ?
C28 C27 C30 . . 120.8(8) ?
C26 C27 C30 . . 122.2(8) ?
C27 C28 C23 . . 120.4(8) ?
C27 C28 C13 . . 119.0(8) ?
C23 C28 C13 . . 120.5(8) ?
C34 C29 C30 . . 119.1(8) ?
C34 C29 C14 . . 121.4(8) ?
C30 C29 C14 . . 119.4(8) ?
C31 C30 C29 . . 118.0(8) ?
C31 C30 C27 . . 123.1(9) ?
C29 C30 C27 . . 118.8(8) ?
C30 C31 C32 . . 123.6(9) ?
C30 C31 H31 . . 118.2 ?
C32 C31 H31 . . 118.2 ?
C31 C32 C33 . . 117.1(9) ?
C31 C32 C49 . . 120.6(9) ?
C33 C32 C49 . . 122.3(10) ?
C34 C33 C32 . . 122.1(9) ?
C34 C33 H33 . . 118.9 ?
C32 C33 H33 . . 118.9 ?
C33 C34 C29 . . 119.9(9) ?
C33 C34 C36 . . 121.1(9) ?
C29 C34 C36 . . 119.0(8) ?
C36 C35 C15 . . 122.2(8) ?
C36 C35 C40 . . 118.4(8) ?
C15 C35 C40 . . 119.4(9) ?
C37 C36 C35 . . 120.1(9) ?
C37 C36 C34 . . 121.3(9) ?
C35 C36 C34 . . 118.5(8) ?
C36 C37 C38 . . 123.5(11) ?
C36 C37 H37 . . 118.2 ?
C38 C37 H37 . . 118.2 ?
C39 C38 C37 . . 115.9(10) ?
C39 C38 C53 . . 121.7(11) ?
C37 C38 C53 . . 122.2(11) ?
C38 C39 C40 . . 124.5(10) ?
C38 C39 H39 . . 117.8 ?
C40 C39 H39 . . 117.8 ?
C39 C40 C19 . . 124.6(10) ?
C39 C40 C35 . . 117.1(10) ?
C19 C40 C35 . . 118.2(9) ?
C44 C41 C43 . . 114.4(13) ?
C44 C41 C7 . . 114.8(12) ?
C43 C41 C7 . . 111.2(12) ?
C44 C41 C42 . . 104.9(14) ?
C43 C41 C42 . . 102.4(13) ?
C7 C41 C42 . . 108.0(15) ?
C41 C42 H42A . . 109.5 ?
C41 C42 H42B . . 109.5 ?
H42A C42 H42B . . 109.5 ?
C41 C42 H42C . . 109.5 ?
H42A C42 H42C . . 109.5 ?
H42B C42 H42C . . 109.5 ?
C41 C43 H43A . . 109.5 ?
C41 C43 H43B . . 109.5 ?
H43A C43 H43B . . 109.5 ?
C41 C43 H43C . . 109.5 ?
H43A C43 H43C . . 109.5 ?
H43B C43 H43C . . 109.5 ?
C41 C44 H44A . . 109.5 ?
C41 C44 H44B . . 109.5 ?
H44A C44 H44B . . 109.5 ?
C41 C44 H44C . . 109.5 ?
H44A C44 H44C . . 109.5 ?
H44B C44 H44C . . 109.5 ?
C47 C45 C25 . . 114.0(10) ?
C47 C45 C48 . . 107.5(11) ?
C25 C45 C48 . . 109.1(10) ?
C47 C45 C46 . . 107.7(11) ?
C25 C45 C46 . . 109.6(10) ?
C48 C45 C46 . . 108.8(10) ?
C45 C46 H46A . . 109.5 ?
C45 C46 H46B . . 109.5 ?
H46A C46 H46B . . 109.5 ?
C45 C46 H46C . . 109.5 ?
H46A C46 H46C . . 109.5 ?
H46B C46 H46C . . 109.5 ?
C45 C47 H47A . . 109.5 ?
C45 C47 H47B . . 109.5 ?
H47A C47 H47B . . 109.5 ?
C45 C47 H47C . . 109.5 ?
H47A C47 H47C . . 109.5 ?
H47B C47 H47C . . 109.5 ?
C45 C48 H48A . . 109.5 ?
C45 C48 H48B . . 109.5 ?
H48A C48 H48B . . 109.5 ?
C45 C48 H48C . . 109.5 ?
H48A C48 H48C . . 109.5 ?
H48B C48 H48C . . 109.5 ?
C51 C49 C32 . . 106.6(10) ?
C51 C49 C50 . . 107.4(11) ?
C32 C49 C50 . . 110.9(10) ?
C51 C49 C52 . . 112.9(12) ?
C32 C49 C52 . . 111.7(10) ?
C50 C49 C52 . . 107.3(12) ?
C49 C50 H50A . . 109.5 ?
C49 C50 H50B . . 109.5 ?
H50A C50 H50B . . 109.5 ?
C49 C50 H50C . . 109.5 ?
H50A C50 H50C . . 109.5 ?
H50B C50 H50C . . 109.5 ?
C49 C51 H51A . . 109.5 ?
C49 C51 H51B . . 109.5 ?
H51A C51 H51B . . 109.5 ?
C49 C51 H51C . . 109.5 ?
H51A C51 H51C . . 109.5 ?
H51B C51 H51C . . 109.5 ?
C49 C52 H52A . . 109.5 ?
C49 C52 H52B . . 109.5 ?
H52A C52 H52B . . 109.5 ?
C49 C52 H52C . . 109.5 ?
H52A C52 H52C . . 109.5 ?
H52B C52 H52C . . 109.5 ?
C38 C53 C54 . . 113.1(12) ?
C38 C53 C56 . . 110.4(14) ?
C54 C53 C56 . . 105.1(14) ?
C38 C53 C55 . . 109.0(14) ?
C54 C53 C55 . . 106.3(14) ?
C56 C53 C55 . . 113.0(15) ?
C53 C54 H54A . . 109.5 ?
C53 C54 H54B . . 109.5 ?
H54A C54 H54B . . 109.5 ?
C53 C54 H54C . . 109.5 ?
H54A C54 H54C . . 109.5 ?
H54B C54 H54C . . 109.5 ?
C53 C55 H55A . . 109.5 ?
C53 C55 H55B . . 109.5 ?
H55A C55 H55B . . 109.5 ?
C53 C55 H55C . . 109.5 ?
H55A C55 H55C . . 109.5 ?
H55B C55 H55C . . 109.5 ?
C53 C56 H56A . . 109.5 ?
C53 C56 H56B . . 109.5 ?
H56A C56 H56B . . 109.5 ?
C53 C56 H56C . . 109.5 ?
H56A C56 H56C . . 109.5 ?
H56B C56 H56C . . 109.5 ?
C58 C57 C21 . . 108.8(12) ?
C58 C57 C60 . . 111.5(13) ?
C21 C57 C60 . . 110.7(12) ?
C58 C57 C59 . . 110.2(16) ?
C21 C57 C59 . . 106.2(11) ?
C60 C57 C59 . . 109.4(12) ?
C57 C58 H58A . . 109.5 ?
C57 C58 H58B . . 109.5 ?
H58A C58 H58B . . 109.5 ?
C57 C58 H58C . . 109.5 ?
H58A C58 H58C . . 109.5 ?
H58B C58 H58C . . 109.5 ?
C57 C59 H59A . . 109.5 ?
C57 C59 H59B . . 109.5 ?
H59A C59 H59B . . 109.5 ?
C57 C59 H59C . . 109.5 ?
H59A C59 H59C . . 109.5 ?
H59B C59 H59C . . 109.5 ?
C57 C60 H60A . . 109.5 ?
C57 C60 H60B . . 109.5 ?
H60A C60 H60B . . 109.5 ?
C57 C60 H60C . . 109.5 ?
H60A C60 H60C . . 109.5 ?
H60B C60 H60C . . 109.5 ?
C62 C61 C121 . . 124.5(8) ?
C62 C61 S2 . . 112.3(6) ?
C121 C61 S2 . . 122.5(6) ?
C61 C62 C63 . . 112.6(8) ?
C61 C62 C2 . . 118.2(8) ?
C63 C62 C2 . . 128.9(8) ?
C64 C63 C62 . . 111.1(8) ?
C64 C63 C65 . . 118.8(8) ?
C62 C63 C65 . . 129.8(8) ?
C63 C64 C71 . . 122.6(8) ?
C63 C64 S2 . . 111.6(6) ?
C71 C64 S2 . . 125.3(7) ?
C66 C65 C70 . . 120.3(8) ?
C66 C65 C63 . . 121.5(8) ?
C70 C65 C63 . . 117.8(8) ?
C65 C66 C67 . . 122.4(9) ?
C65 C66 H66 . . 118.8 ?
C67 C66 H66 . . 118.8 ?
C68 C67 C66 . . 116.8(8) ?
C68 C67 C101 . . 122.1(9) ?
C66 C67 C101 . . 121.1(9) ?
C67 C68 C69 . . 124.8(8) ?
C67 C68 H68 . . 117.6 ?
C69 C68 H68 . . 117.6 ?
C68 C69 C83 . . 124.0(8) ?
C68 C69 C70 . . 116.5(8) ?
C83 C69 C70 . . 119.6(8) ?
C65 C70 C69 . . 119.1(8) ?
C65 C70 C72 . . 121.0(7) ?
C69 C70 C72 . . 119.8(8) ?
C76 C71 C72 . . 119.4(7) ?
C76 C71 C64 . . 124.2(7) ?
C72 C71 C64 . . 116.3(7) ?
C73 C72 C71 . . 119.9(7) ?
C73 C72 C70 . . 119.9(7) ?
C71 C72 C70 . . 120.2(7) ?
C74 C73 C72 . . 119.5(7) ?
C74 C73 C88 . . 120.3(7) ?
C72 C73 C88 . . 120.1(7) ?
C73 C74 C89 . . 120.6(7) ?
C73 C74 C75 . . 119.4(8) ?
C89 C74 C75 . . 119.9(8) ?
C76 C75 C95 . . 120.5(7) ?
C76 C75 C74 . . 120.2(7) ?
C95 C75 C74 . . 119.1(8) ?
C75 C76 C71 . . 118.5(7) ?
C75 C76 C78 . . 117.1(8) ?
C71 C76 C78 . . 124.3(8) ?
C82 C77 C78 . . 122.5(8) ?
C82 C77 H77 . . 118.7 ?
C78 C77 H77 . . 118.7 ?
C79 C78 C77 . . 118.4(8) ?
C79 C78 C76 . . 119.8(8) ?
C77 C78 C76 . . 121.5(8) ?
C78 C79 C80 . . 117.7(8) ?
C78 C79 C100 . . 119.4(8) ?
C80 C79 C100 . . 122.5(8) ?
C81 C80 C79 . . 123.1(8) ?
C81 C80 H80 . . 118.5 ?
C79 C80 H80 . . 118.5 ?
C80 C81 C82 . . 118.7(8) ?
C80 C81 C117 . . 122.2(8) ?
C82 C81 C117 . . 119.1(8) ?
C77 C82 C81 . . 119.4(9) ?
C77 C82 H82 . . 120.3 ?
C81 C82 H82 . . 120.3 ?
C84 C83 C88 . . 117.5(8) ?
C84 C83 C69 . . 122.2(8) ?
C88 C83 C69 . . 120.3(7) ?
C85 C84 C83 . . 122.8(9) ?
C85 C84 H84 . . 118.6 ?
C83 C84 H84 . . 118.6 ?
C86 C85 C84 . . 118.5(8) ?
C86 C85 C105 . . 119.4(9) ?
C84 C85 C105 . . 122.1(9) ?
C85 C86 C87 . . 122.0(9) ?
C85 C86 H86 . . 119.0 ?
C87 C86 H86 . . 119.0 ?
C86 C87 C88 . . 119.6(8) ?
C86 C87 C90 . . 121.4(8) ?
C88 C87 C90 . . 118.9(7) ?
C87 C88 C83 . . 119.6(7) ?
C87 C88 C73 . . 120.4(8) ?
C83 C88 C73 . . 120.0(8) ?
C90 C89 C74 . . 121.3(8) ?
C90 C89 C94 . . 117.7(8) ?
C74 C89 C94 . . 120.9(7) ?
C91 C90 C89 . . 121.3(8) ?
C91 C90 C87 . . 120.5(8) ?
C89 C90 C87 . . 118.3(8) ?
C90 C91 C92 . . 120.6(8) ?
C90 C91 H91 . . 119.7 ?
C92 C91 H91 . . 119.7 ?
C93 C92 C91 . . 117.8(9) ?
C93 C92 C109 . . 123.8(10) ?
C91 C92 C109 . . 118.4(8) ?
C92 C93 C94 . . 123.6(9) ?
C92 C93 H93 . . 118.2 ?
C94 C93 H93 . . 118.2 ?
C93 C94 C89 . . 118.9(8) ?
C93 C94 C96 . . 122.6(8) ?
C89 C94 C96 . . 118.4(8) ?
C96 C95 C100 . . 119.3(8) ?
C96 C95 C75 . . 121.1(7) ?
C100 C95 C75 . . 119.4(8) ?
C97 C96 C95 . . 120.2(8) ?
C97 C96 C94 . . 120.2(8) ?
C95 C96 C94 . . 119.6(8) ?
C96 C97 C98 . . 120.4(8) ?
C96 C97 H97 . . 119.8 ?
C98 C97 H97 . . 119.8 ?
C99 C98 C97 . . 118.9(8) ?
C99 C98 C113 . . 121.8(8) ?
C97 C98 C113 . . 119.2(8) ?
C98 C99 C100 . . 122.5(8) ?
C98 C99 H99 . . 118.7 ?
C100 C99 H99 . . 118.7 ?
C99 C100 C95 . . 118.2(8) ?
C99 C100 C79 . . 123.3(8) ?
C95 C100 C79 . . 118.4(8) ?
C67 C101 C102 . . 113.3(12) ?
C67 C101 C103 . . 110.8(12) ?
C102 C101 C103 . . 108.8(13) ?
C67 C101 C104 . . 108.6(14) ?
C102 C101 C104 . . 108.7(14) ?
C103 C101 C104 . . 106.4(14) ?
C101 C102 H02A . . 109.5 ?
C101 C102 H02B . . 109.5 ?
H02A C102 H02B . . 109.5 ?
C101 C102 H02C . . 109.5 ?
H02A C102 H02C . . 109.5 ?
H02B C102 H02C . . 109.5 ?
C101 C103 H03A . . 109.5 ?
C101 C103 H03B . . 109.5 ?
H03A C103 H03B . . 109.5 ?
C101 C103 H03C . . 109.5 ?
H03A C103 H03C . . 109.5 ?
H03B C103 H03C . . 109.5 ?
C101 C104 H04A . . 109.5 ?
C101 C104 H04B . . 109.5 ?
H04A C104 H04B . . 109.5 ?
C101 C104 H04C . . 109.5 ?
H04A C104 H04C . . 109.5 ?
H04B C104 H04C . . 109.5 ?
C106 C105 C108 . . 109.4(12) ?
C106 C105 C107 . . 108.9(13) ?
C108 C105 C107 . . 109.3(12) ?
C106 C105 C85 . . 110.0(10) ?
C108 C105 C85 . . 108.4(9) ?
C107 C105 C85 . . 110.7(10) ?
C105 C106 H06A . . 109.5 ?
C105 C106 H06B . . 109.5 ?
H06A C106 H06B . . 109.5 ?
C105 C106 H06C . . 109.5 ?
H06A C106 H06C . . 109.5 ?
H06B C106 H06C . . 109.5 ?
C105 C107 H07A . . 109.5 ?
C105 C107 H07B . . 109.5 ?
H07A C107 H07B . . 109.5 ?
C105 C107 H07C . . 109.5 ?
H07A C107 H07C . . 109.5 ?
H07B C107 H07C . . 109.5 ?
C105 C108 H08A . . 109.5 ?
C105 C108 H08B . . 109.5 ?
H08A C108 H08B . . 109.5 ?
C105 C108 H08C . . 109.5 ?
H08A C108 H08C . . 109.5 ?
H08B C108 H08C . . 109.5 ?
C111 C109 C92 . . 113.6(10) ?
C111 C109 C112 . . 107.9(11) ?
C92 C109 C112 . . 112.3(9) ?
C111 C109 C110 . . 106.5(12) ?
C92 C109 C110 . . 107.6(10) ?
C112 C109 C110 . . 108.8(10) ?
C109 C110 H11A . . 109.5 ?
C109 C110 H11B . . 109.5 ?
H11A C110 H11B . . 109.5 ?
C109 C110 H11C . . 109.5 ?
H11A C110 H11C . . 109.5 ?
H11B C110 H11C . . 109.5 ?
C109 C111 H11D . . 109.5 ?
C109 C111 H11E . . 109.5 ?
H11D C111 H11E . . 109.5 ?
C109 C111 H11F . . 109.5 ?
H11D C111 H11F . . 109.5 ?
H11E C111 H11F . . 109.5 ?
C109 C112 H12A . . 109.5 ?
C109 C112 H12B . . 109.5 ?
H12A C112 H12B . . 109.5 ?
C109 C112 H12C . . 109.5 ?
H12A C112 H12C . . 109.5 ?
H12B C112 H12C . . 109.5 ?
C98 C113 C116 . . 114.1(10) ?
C98 C113 C115 . . 109.8(12) ?
C116 C113 C115 . . 111.9(13) ?
C98 C113 C114 . . 108.4(11) ?
C116 C113 C114 . . 105.3(12) ?
C115 C113 C114 . . 107.1(13) ?
C113 C114 H14A . . 109.5 ?
C113 C114 H14B . . 109.5 ?
H14A C114 H14B . . 109.5 ?
C113 C114 H14C . . 109.5 ?
H14A C114 H14C . . 109.5 ?
H14B C114 H14C . . 109.5 ?
C113 C115 H15A . . 109.5 ?
C113 C115 H15B . . 109.5 ?
H15A C115 H15B . . 109.5 ?
C113 C115 H15C . . 109.5 ?
H15A C115 H15C . . 109.5 ?
H15B C115 H15C . . 109.5 ?
C113 C116 H16A . . 109.5 ?
C113 C116 H16B . . 109.5 ?
H16A C116 H16B . . 109.5 ?
C113 C116 H16C . . 109.5 ?
H16A C116 H16C . . 109.5 ?
H16B C116 H16C . . 109.5 ?
C118 C117 C120 . . 107.5(9) ?
C118 C117 C81 . . 114.1(8) ?
C120 C117 C81 . . 108.9(9) ?
C118 C117 C119 . . 112.5(10) ?
C120 C117 C119 . . 105.3(10) ?
C81 C117 C119 . . 108.1(8) ?
C117 C118 H18A . . 109.5 ?
C117 C118 H18B . . 109.5 ?
H18A C118 H18B . . 109.5 ?
C117 C118 H18C . . 109.5 ?
H18A C118 H18C . . 109.5 ?
H18B C118 H18C . . 109.5 ?
C117 C119 H19A . . 109.5 ?
C117 C119 H19B . . 109.5 ?
H19A C119 H19B . . 109.5 ?
C117 C119 H19C . . 109.5 ?
H19A C119 H19C . . 109.5 ?
H19B C119 H19C . . 109.5 ?
C117 C120 H20A . . 109.5 ?
C117 C120 H20B . . 109.5 ?
H20A C120 H20B . . 109.5 ?
C117 C120 H20C . . 109.5 ?
H20A C120 H20C . . 109.5 ?
H20B C120 H20C . . 109.5 ?
C122 C121 C61 . . 124.6(9) ?
C122 C121 S3 . . 112.2(7) ?
C61 C121 S3 . . 122.8(7) ?
C121 C122 C123 . . 112.9(8) ?
C121 C122 C182 . . 119.1(8) ?
C123 C122 C182 . . 127.7(9) ?
C124 C123 C125 . . 119.7(8) ?
C124 C123 C122 . . 111.0(8) ?
C125 C123 C122 . . 128.9(8) ?
C123 C124 C131 . . 120.9(8) ?
C123 C124 S3 . . 110.8(6) ?
C131 C124 S3 . . 127.7(7) ?
C130 C125 C123 . . 119.4(8) ?
C130 C125 C126 . . 118.8(8) ?
C123 C125 C126 . . 121.8(8) ?
C127 C126 C125 . . 121.1(9) ?
C127 C126 H126 . . 119.5 ?
C125 C126 H126 . . 119.5 ?
C126 C127 C128 . . 118.5(9) ?
C126 C127 C161 . . 119.1(9) ?
C128 C127 C161 . . 122.4(9) ?
C127 C128 C129 . . 121.6(9) ?
C127 C128 H128 . . 119.2 ?
C129 C128 H128 . . 119.2 ?
C130 C129 C128 . . 119.2(9) ?
C130 C129 C143 . . 120.9(9) ?
C128 C129 C143 . . 119.9(9) ?
C129 C130 C125 . . 120.4(8) ?
C129 C130 C132 . . 119.9(8) ?
C125 C130 C132 . . 119.6(8) ?
C132 C131 C124 . . 118.4(8) ?
C132 C131 C136 . . 117.7(8) ?
C124 C131 C136 . . 123.5(8) ?
C133 C132 C131 . . 121.9(8) ?
C133 C132 C130 . . 118.8(8) ?
C131 C132 C130 . . 119.3(8) ?
C132 C133 C148 . . 121.8(8) ?
C132 C133 C134 . . 118.6(8) ?
C148 C133 C134 . . 119.5(8) ?
C135 C134 C149 . . 121.8(8) ?
C135 C134 C133 . . 119.1(8) ?
C149 C134 C133 . . 119.1(8) ?
C136 C135 C134 . . 121.3(8) ?
C136 C135 C155 . . 118.7(8) ?
C134 C135 C155 . . 119.9(8) ?
C135 C136 C131 . . 118.8(8) ?
C135 C136 C138 . . 118.0(8) ?
C131 C136 C138 . . 123.2(8) ?
C142 C137 C138 . . 119.8(10) ?
C142 C137 H137 . . 120.1 ?
C138 C137 H137 . . 120.1 ?
C139 C138 C137 . . 119.7(9) ?
C139 C138 C136 . . 119.8(9) ?
C137 C138 C136 . . 120.2(9) ?
C138 C139 C140 . . 118.0(9) ?
C138 C139 C160 . . 118.7(9) ?
C140 C139 C160 . . 123.1(9) ?
C141 C140 C139 . . 124.3(10) ?
C141 C140 H140 . . 117.8 ?
C139 C140 H140 . . 117.8 ?
C140 C141 C142 . . 115.3(10) ?
C140 C141 C177 . . 124.3(10) ?
C142 C141 C177 . . 120.3(10) ?
C137 C142 C141 . . 122.0(10) ?
C137 C142 H142 . . 119.0 ?
C141 C142 H142 . . 119.0 ?
C144 C143 C148 . . 119.1(9) ?
C144 C143 C129 . . 123.2(9) ?
C148 C143 C129 . . 117.6(8) ?
C145 C144 C143 . . 123.6(10) ?
C145 C144 H144 . . 118.2 ?
C143 C144 H144 . . 118.2 ?
C144 C145 C146 . . 116.6(10) ?
C144 C145 C165 . . 121.4(10) ?
C146 C145 C165 . . 121.9(10) ?
C145 C146 C147 . . 123.6(10) ?
C145 C146 H146 . . 118.2 ?
C147 C146 H146 . . 118.2 ?
C146 C147 C148 . . 118.7(9) ?
C146 C147 C150 . . 122.6(9) ?
C148 C147 C150 . . 118.6(8) ?
C133 C148 C147 . . 121.3(9) ?
C133 C148 C143 . . 120.4(8) ?
C147 C148 C143 . . 118.3(8) ?
C150 C149 C134 . . 120.9(9) ?
C150 C149 C154 . . 120.2(8) ?
C134 C149 C154 . . 118.8(8) ?
C149 C150 C151 . . 119.6(9) ?
C149 C150 C147 . . 119.9(8) ?
C151 C150 C147 . . 120.4(9) ?
C152 C151 C150 . . 119.8(10) ?
C152 C151 H151 . . 120.1 ?
C150 C151 H151 . . 120.1 ?
C153 C152 C151 . . 120.4(9) ?
C153 C152 C169 . . 117.8(10) ?
C151 C152 C169 . . 121.8(11) ?
C152 C153 C154 . . 122.6(10) ?
C152 C153 H153 . . 118.7 ?
C154 C153 H153 . . 118.7 ?
C153 C154 C149 . . 117.4(9) ?
C153 C154 C156 . . 123.1(9) ?
C149 C154 C156 . . 119.5(8) ?
C160 C155 C156 . . 122.4(9) ?
C160 C155 C135 . . 119.8(9) ?
C156 C155 C135 . . 117.7(9) ?
C155 C156 C157 . . 116.9(9) ?
C155 C156 C154 . . 121.9(9) ?
C157 C156 C154 . . 121.1(9) ?
C158 C157 C156 . . 122.0(10) ?
C158 C157 H157 . . 119.0 ?
C156 C157 H157 . . 119.0 ?
C159 C158 C157 . . 118.3(9) ?
C159 C158 C173 . . 121.6(10) ?
C157 C158 C173 . . 120.1(10) ?
C158 C159 C160 . . 122.9(10) ?
C158 C159 H159 . . 118.5 ?
C160 C159 H159 . . 118.5 ?
C155 C160 C159 . . 117.3(9) ?
C155 C160 C139 . . 121.1(9) ?
C159 C160 C139 . . 121.6(9) ?
C127 C161 C162 . . 107.2(16) ?
C127 C161 C163 . . 111.9(12) ?
C162 C161 C163 . . 108.9(14) ?
C127 C161 C164 . . 110.7(15) ?
C162 C161 C164 . . 115.8(18) ?
C163 C161 C164 . . 102.4(15) ?
C161 C162 H62A . . 109.5 ?
C161 C162 H62B . . 109.5 ?
H62A C162 H62B . . 109.5 ?
C161 C162 H62C . . 109.5 ?
H62A C162 H62C . . 109.5 ?
H62B C162 H62C . . 109.5 ?
C161 C163 H63A . . 109.5 ?
C161 C163 H63B . . 109.5 ?
H63A C163 H63B . . 109.5 ?
C161 C163 H63C . . 109.5 ?
H63A C163 H63C . . 109.5 ?
H63B C163 H63C . . 109.5 ?
C161 C164 H64A . . 109.5 ?
C161 C164 H64B . . 109.5 ?
H64A C164 H64B . . 109.5 ?
C161 C164 H64C . . 109.5 ?
H64A C164 H64C . . 109.5 ?
H64B C164 H64C . . 109.5 ?
C145 C165 C166 . . 111.4(13) ?
C145 C165 C167 . . 111.8(14) ?
C166 C165 C167 . . 112.3(15) ?
C145 C165 C168 . . 104.5(15) ?
C166 C165 C168 . . 108.4(15) ?
C167 C165 C168 . . 108.0(16) ?
C165 C166 H66A . . 109.5 ?
C165 C166 H66B . . 109.5 ?
H66A C166 H66B . . 109.5 ?
C165 C166 H66C . . 109.5 ?
H66A C166 H66C . . 109.5 ?
H66B C166 H66C . . 109.5 ?
C165 C167 H67A . . 109.5 ?
C165 C167 H67B . . 109.5 ?
H67A C167 H67B . . 109.5 ?
C165 C167 H67C . . 109.5 ?
H67A C167 H67C . . 109.5 ?
H67B C167 H67C . . 109.5 ?
C165 C168 H68A . . 109.5 ?
C165 C168 H68B . . 109.5 ?
H68A C168 H68B . . 109.5 ?
C165 C168 H68C . . 109.5 ?
H68A C168 H68C . . 109.5 ?
H68B C168 H68C . . 109.5 ?
C171 C169 C172 . . 111.7(11) ?
C171 C169 C152 . . 109.9(10) ?
C172 C169 C152 . . 108.5(10) ?
C171 C169 C170 . . 108.6(11) ?
C172 C169 C170 . . 107.6(10) ?
C152 C169 C170 . . 110.5(10) ?
C169 C170 H70A . . 109.5 ?
C169 C170 H70B . . 109.5 ?
H70A C170 H70B . . 109.5 ?
C169 C170 H70C . . 109.5 ?
H70A C170 H70C . . 109.5 ?
H70B C170 H70C . . 109.5 ?
C169 C171 H71A . . 109.5 ?
C169 C171 H71B . . 109.5 ?
H71A C171 H71B . . 109.5 ?
C169 C171 H71C . . 109.5 ?
H71A C171 H71C . . 109.5 ?
H71B C171 H71C . . 109.5 ?
C169 C172 H72A . . 109.5 ?
C169 C172 H72B . . 109.5 ?
H72A C172 H72B . . 109.5 ?
C169 C172 H72C . . 109.5 ?
H72A C172 H72C . . 109.5 ?
H72B C172 H72C . . 109.5 ?
C158 C173 C174 . . 109.7(12) ?
C158 C173 C175 . . 110.2(10) ?
C174 C173 C175 . . 111.5(12) ?
C158 C173 C176 . . 112.8(11) ?
C174 C173 C176 . . 107.8(12) ?
C175 C173 C176 . . 104.8(12) ?
C173 C174 H74A . . 109.5 ?
C173 C174 H74B . . 109.5 ?
H74A C174 H74B . . 109.5 ?
C173 C174 H74C . . 109.5 ?
H74A C174 H74C . . 109.5 ?
H74B C174 H74C . . 109.5 ?
C173 C175 H75A . . 109.5 ?
C173 C175 H75B . . 109.5 ?
H75A C175 H75B . . 109.5 ?
C173 C175 H75C . . 109.5 ?
H75A C175 H75C . . 109.5 ?
H75B C175 H75C . . 109.5 ?
C173 C176 H76A . . 109.5 ?
C173 C176 H76B . . 109.5 ?
H76A C176 H76B . . 109.5 ?
C173 C176 H76C . . 109.5 ?
H76A C176 H76C . . 109.5 ?
H76B C176 H76C . . 109.5 ?
C180 C177 C141 . . 110.1(10) ?
C180 C177 C178 . . 106.0(11) ?
C141 C177 C178 . . 112.5(11) ?
C180 C177 C179 . . 107.2(13) ?
C141 C177 C179 . . 110.1(11) ?
C178 C177 C179 . . 110.7(11) ?
C177 C178 H78A . . 109.5 ?
C177 C178 H78B . . 109.5 ?
H78A C178 H78B . . 109.5 ?
C177 C178 H78C . . 109.5 ?
H78A C178 H78C . . 109.5 ?
H78B C178 H78C . . 109.5 ?
C177 C179 H79A . . 109.5 ?
C177 C179 H79B . . 109.5 ?
H79A C179 H79B . . 109.5 ?
C177 C179 H79C . . 109.5 ?
H79A C179 H79C . . 109.5 ?
H79B C179 H79C . . 109.5 ?
C177 C180 H80A . . 109.5 ?
C177 C180 H80B . . 109.5 ?
H80A C180 H80B . . 109.5 ?
C177 C180 H80C . . 109.5 ?
H80A C180 H80C . . 109.5 ?
H80B C180 H80C . . 109.5 ?
C182 C181 C1 . . 122.1(8) ?
C182 C181 S4 . . 115.2(7) ?
C1 C181 S4 . . 122.2(6) ?
C181 C182 C183 . . 110.6(8) ?
C181 C182 C122 . . 120.2(8) ?
C183 C182 C122 . . 128.0(7) ?
C184 C183 C182 . . 112.3(7) ?
C184 C183 C185 . . 119.0(8) ?
C182 C183 C185 . . 128.1(8) ?
C183 C184 C191 . . 123.3(8) ?
C183 C184 S4 . . 111.4(6) ?
C191 C184 S4 . . 125.1(7) ?
C186 C185 C190 . . 118.6(8) ?
C186 C185 C183 . . 123.0(8) ?
C190 C185 C183 . . 118.1(8) ?
C185 C186 C187 . . 122.8(9) ?
C185 C186 H186 . . 118.6 ?
C187 C186 H186 . . 118.6 ?
C188 C187 C186 . . 117.7(8) ?
C188 C187 C221 . . 121.5(8) ?
C186 C187 C221 . . 120.8(8) ?
C187 C188 C189 . . 122.6(8) ?
C187 C188 H188 . . 118.7 ?
C189 C188 H188 . . 118.7 ?
C190 C189 C188 . . 118.8(8) ?
C190 C189 C203 . . 121.0(8) ?
C188 C189 C203 . . 120.2(8) ?
C189 C190 C185 . . 119.3(8) ?
C189 C190 C192 . . 120.0(8) ?
C185 C190 C192 . . 120.7(7) ?
C192 C191 C184 . . 117.0(8) ?
C192 C191 C196 . . 118.9(8) ?
C184 C191 C196 . . 123.9(7) ?
C193 C192 C191 . . 121.5(8) ?
C193 C192 C190 . . 118.9(7) ?
C191 C192 C190 . . 119.5(8) ?
C192 C193 C194 . . 118.7(8) ?
C192 C193 C208 . . 120.8(8) ?
C194 C193 C208 . . 120.5(8) ?
C193 C194 C195 . . 120.3(8) ?
C193 C194 C209 . . 119.7(8) ?
C195 C194 C209 . . 120.0(8) ?
C196 C195 C194 . . 121.8(8) ?
C196 C195 C215 . . 118.0(8) ?
C194 C195 C215 . . 120.2(8) ?
C195 C196 C198 . . 119.4(8) ?
C195 C196 C191 . . 116.5(7) ?
C198 C196 C191 . . 123.7(8) ?
C202 C197 C198 . . 121.7(9) ?
C202 C197 H197 . . 119.1 ?
C198 C197 H197 . . 119.1 ?
C199 C198 C196 . . 121.2(8) ?
C199 C198 C197 . . 115.6(8) ?
C196 C198 C197 . . 122.4(8) ?
C200 C199 C198 . . 120.3(9) ?
C200 C199 C220 . . 121.8(8) ?
C198 C199 C220 . . 117.3(8) ?
C201 C200 C199 . . 124.3(9) ?
C201 C200 H200 . . 117.8 ?
C199 C200 H200 . . 117.8 ?
C200 C201 C202 . . 115.6(9) ?
C200 C201 C237 . . 122.1(9) ?
C202 C201 C237 . . 122.1(10) ?
C197 C202 C201 . . 122.2(9) ?
C197 C202 H202 . . 118.9 ?
C201 C202 H202 . . 118.9 ?
C204 C203 C208 . . 118.6(8) ?
C204 C203 C189 . . 123.1(8) ?
C208 C203 C189 . . 118.3(7) ?
C205 C204 C203 . . 123.9(9) ?
C205 C204 H204 . . 118.0 ?
C203 C204 H204 . . 118.0 ?
C204 C205 C206 . . 117.4(9) ?
C204 C205 C225 . . 121.7(9) ?
C206 C205 C225 . . 120.9(9) ?
C205 C206 C207 . . 122.4(9) ?
C205 C206 H206 . . 118.8 ?
C207 C206 H206 . . 118.8 ?
C208 C207 C206 . . 117.1(8) ?
C208 C207 C210 . . 120.3(8) ?
C206 C207 C210 . . 122.4(8) ?
C203 C208 C207 . . 119.9(8) ?
C203 C208 C193 . . 120.2(8) ?
C207 C208 C193 . . 119.8(8) ?
C214 C209 C210 . . 119.3(8) ?
C214 C209 C194 . . 120.5(8) ?
C210 C209 C194 . . 120.2(8) ?
C211 C210 C209 . . 118.9(8) ?
C211 C210 C207 . . 122.1(8) ?
C209 C210 C207 . . 119.0(8) ?
C210 C211 C212 . . 121.7(9) ?
C210 C211 H211 . . 119.1 ?
C212 C211 H211 . . 119.1 ?
C213 C212 C211 . . 118.3(9) ?
C213 C212 C229 . . 121.3(9) ?
C211 C212 C229 . . 120.4(9) ?
C212 C213 C214 . . 123.6(9) ?
C212 C213 H213 . . 118.2 ?
C214 C213 H213 . . 118.2 ?
C209 C214 C213 . . 118.2(8) ?
C209 C214 C216 . . 119.6(8) ?
C213 C214 C216 . . 122.0(8) ?
C220 C215 C216 . . 118.4(8) ?
C220 C215 C195 . . 121.8(8) ?
C216 C215 C195 . . 119.8(8) ?
C217 C216 C215 . . 119.0(8) ?
C217 C216 C214 . . 121.8(9) ?
C215 C216 C214 . . 119.1(8) ?
C218 C217 C216 . . 123.0(9) ?
C218 C217 H217 . . 118.5 ?
C216 C217 H217 . . 118.5 ?
C217 C218 C219 . . 116.9(9) ?
C217 C218 C233 . . 122.2(9) ?
C219 C218 C233 . . 120.8(9) ?
C220 C219 C218 . . 122.0(9) ?
C220 C219 H219 . . 119.0 ?
C218 C219 H219 . . 119.0 ?
C215 C220 C219 . . 120.6(9) ?
C215 C220 C199 . . 118.3(8) ?
C219 C220 C199 . . 120.8(8) ?
C224 C221 C223 . . 118.5(15) ?
C224 C221 C187 . . 114.9(13) ?
C223 C221 C187 . . 109.6(12) ?
C224 C221 C222 . . 107.5(14) ?
C223 C221 C222 . . 100.9(14) ?
C187 C221 C222 . . 103.3(13) ?
C221 C222 H22A . . 109.5 ?
C221 C222 H22B . . 109.5 ?
H22A C222 H22B . . 109.5 ?
C221 C222 H22C . . 109.5 ?
H22A C222 H22C . . 109.5 ?
H22B C222 H22C . . 109.5 ?
C221 C223 H23A . . 109.5 ?
C221 C223 H23B . . 109.5 ?
H23A C223 H23B . . 109.5 ?
C221 C223 H23C . . 109.5 ?
H23A C223 H23C . . 109.5 ?
H23B C223 H23C . . 109.5 ?
C221 C224 H24A . . 109.5 ?
C221 C224 H24B . . 109.5 ?
H24A C224 H24B . . 109.5 ?
C221 C224 H24C . . 109.5 ?
H24A C224 H24C . . 109.5 ?
H24B C224 H24C . . 109.5 ?
C228 C225 C226 . . 110.4(12) ?
C228 C225 C227 . . 105.8(12) ?
C226 C225 C227 . . 112.2(13) ?
C228 C225 C205 . . 111.8(10) ?
C226 C225 C205 . . 108.9(10) ?
C227 C225 C205 . . 107.8(9) ?
C225 C226 H26A . . 109.5 ?
C225 C226 H26B . . 109.5 ?
H26A C226 H26B . . 109.5 ?
C225 C226 H26C . . 109.5 ?
H26A C226 H26C . . 109.5 ?
H26B C226 H26C . . 109.5 ?
C225 C227 H27A . . 109.5 ?
C225 C227 H27B . . 109.5 ?
H27A C227 H27B . . 109.5 ?
C225 C227 H27C . . 109.5 ?
H27A C227 H27C . . 109.5 ?
H27B C227 H27C . . 109.5 ?
C225 C228 H28A . . 109.5 ?
C225 C228 H28B . . 109.5 ?
H28A C228 H28B . . 109.5 ?
C225 C228 H28C . . 109.5 ?
H28A C228 H28C . . 109.5 ?
H28B C228 H28C . . 109.5 ?
C232 C229 C230 . . 110.4(11) ?
C232 C229 C231 . . 111.0(11) ?
C230 C229 C231 . . 105.5(11) ?
C232 C229 C212 . . 109.1(10) ?
C230 C229 C212 . . 112.6(9) ?
C231 C229 C212 . . 108.2(10) ?
C229 C230 H30A . . 109.5 ?
C229 C230 H30B . . 109.5 ?
H30A C230 H30B . . 109.5 ?
C229 C230 H30C . . 109.5 ?
H30A C230 H30C . . 109.5 ?
H30B C230 H30C . . 109.5 ?
C229 C231 H31A . . 109.5 ?
C229 C231 H31B . . 109.5 ?
H31A C231 H31B . . 109.5 ?
C229 C231 H31C . . 109.5 ?
H31A C231 H31C . . 109.5 ?
H31B C231 H31C . . 109.5 ?
C229 C232 H32A . . 109.5 ?
C229 C232 H32B . . 109.5 ?
H32A C232 H32B . . 109.5 ?
C229 C232 H32C . . 109.5 ?
H32A C232 H32C . . 109.5 ?
H32B C232 H32C . . 109.5 ?
C235 C233 C234 . . 110.4(12) ?
C235 C233 C218 . . 108.6(9) ?
C234 C233 C218 . . 111.9(9) ?
C235 C233 C236 . . 108.2(14) ?
C234 C233 C236 . . 109.2(12) ?
C218 C233 C236 . . 108.4(9) ?
C233 C234 H34A . . 109.5 ?
C233 C234 H34B . . 109.5 ?
H34A C234 H34B . . 109.5 ?
C233 C234 H34C . . 109.5 ?
H34A C234 H34C . . 109.5 ?
H34B C234 H34C . . 109.5 ?
C233 C235 H35A . . 109.5 ?
C233 C235 H35B . . 109.5 ?
H35A C235 H35B . . 109.5 ?
C233 C235 H35C . . 109.5 ?
H35A C235 H35C . . 109.5 ?
H35B C235 H35C . . 109.5 ?
C233 C236 H36A . . 109.5 ?
C233 C236 H36B . . 109.5 ?
H36A C236 H36B . . 109.5 ?
C233 C236 H36C . . 109.5 ?
H36A C236 H36C . . 109.5 ?
H36B C236 H36C . . 109.5 ?
C201 C237 C240 . . 116.0(11) ?
C201 C237 C239 . . 107.1(12) ?
C240 C237 C239 . . 117.4(13) ?
C201 C237 C238 . . 109.0(11) ?
C240 C237 C238 . . 102.4(12) ?
C239 C237 C238 . . 103.8(12) ?
C237 C238 H38A . . 109.5 ?
C237 C238 H38B . . 109.5 ?
H38A C238 H38B . . 109.5 ?
C237 C238 H38C . . 109.5 ?
H38A C238 H38C . . 109.5 ?
H38B C238 H38C . . 109.5 ?
C237 C239 H39A . . 109.5 ?
C237 C239 H39B . . 109.5 ?
H39A C239 H39B . . 109.5 ?
C237 C239 H39C . . 109.5 ?
H39A C239 H39C . . 109.5 ?
H39B C239 H39C . . 109.5 ?
C237 C240 H40A . . 109.5 ?
C237 C240 H40B . . 109.5 ?
H40A C240 H40B . . 109.5 ?
C237 C240 H40C . . 109.5 ?
H40A C240 H40C . . 109.5 ?
H40B C240 H40C . . 109.5 ?
C1 S1 C4 . . 90.5(5) ?
C61 S2 C64 . . 92.2(4) ?
C124 S3 C121 . . 93.0(4) ?
C181 S4 C184 . . 90.4(4) ?
C242 C241 Cl1 . . 108.6(13) ?
C242 C241 H4A . . 110.0 ?
Cl1 C241 H4A . . 110.0 ?
C242 C241 H4B . . 110.0 ?
Cl1 C241 H4B . . 110.0 ?
H4A C241 H4B . . 108.4 ?
C241 C242 Cl2 . . 111.3(13) ?
C241 C242 H4C . . 109.4 ?
Cl2 C242 H4C . . 109.4 ?
C241 C242 H4D . . 109.4 ?
Cl2 C242 H4D . . 109.4 ?
H4C C242 H4D . . 108.0 ?
C244 C243 Cl3 . . 106.2(16) ?
C244 C243 H4E . . 110.5 ?
Cl3 C243 H4E . . 110.5 ?
C244 C243 H4F . . 110.5 ?
Cl3 C243 H4F . . 110.5 ?
H4E C243 H4F . . 108.7 ?
C243 C244 Cl4 . . 115.(2) ?
C243 C244 H4G . . 108.6 ?
Cl4 C244 H4G . . 108.6 ?
C243 C244 H4H . . 108.6 ?
Cl4 C244 H4H . . 108.6 ?
H4G C244 H4H . . 107.6 ?

loop_
_geom_bond_atom_site_label_1
_geom_bond_atom_site_label_2
_geom_bond_site_symmetry_2
_geom_bond_distance
_geom_bond_publ_flag
C1 C2 . 1.370(13) ?
C1 C181 . 1.503(13) ?
C1 S1 . 1.728(9) ?
C2 C3 . 1.442(12) ?
C2 C62 . 1.461(13) ?
C3 C4 . 1.374(12) ?
C3 C5 . 1.474(12) ?
C4 C11 . 1.452(12) ?
C4 S1 . 1.734(9) ?
C5 C6 . 1.374(13) ?
C5 C10 . 1.405(12) ?
C6 C7 . 1.373(14) ?
C6 H6 . 0.95 ?
C7 C8 . 1.369(14) ?
C7 C41 . 1.548(13) ?
C8 C9 . 1.405(13) ?
C8 H8 . 0.95 ?
C9 C10 . 1.432(12) ?
C9 C23 . 1.461(13) ?
C10 C12 . 1.433(11) ?
C11 C12 . 1.395(12) ?
C11 C16 . 1.420(12) ?
C12 C13 . 1.442(12) ?
C13 C14 . 1.358(12) ?
C13 C28 . 1.453(12) ?
C14 C15 . 1.436(12) ?
C14 C29 . 1.454(12) ?
C15 C16 . 1.407(12) ?
C15 C35 . 1.426(12) ?
C16 C18 . 1.458(13) ?
C17 C22 . 1.366(14) ?
C17 C18 . 1.417(14) ?
C17 H17 . 0.95 ?
C18 C19 . 1.418(14) ?
C19 C20 . 1.434(15) ?
C19 C40 . 1.436(15) ?
C20 C21 . 1.367(16) ?
C20 H20 . 0.95 ?
C21 C22 . 1.390(16) ?
C21 C57 . 1.575(17) ?
C22 H22 . 0.95 ?
C23 C24 . 1.415(13) ?
C23 C28 . 1.419(12) ?
C24 C25 . 1.349(13) ?
C24 H24 . 0.95 ?
C25 C26 . 1.368(13) ?
C25 C45 . 1.532(14) ?
C26 C27 . 1.417(13) ?
C26 H26 . 0.95 ?
C27 C28 . 1.409(12) ?
C27 C30 . 1.444(12) ?
C29 C34 . 1.410(13) ?
C29 C30 . 1.426(13) ?
C30 C31 . 1.385(13) ?
C31 C32 . 1.386(14) ?
C31 H31 . 0.95 ?
C32 C33 . 1.399(14) ?
C32 C49 . 1.542(12) ?
C33 C34 . 1.376(13) ?
C33 H33 . 0.95 ?
C34 C36 . 1.489(13) ?
C35 C36 . 1.400(13) ?
C35 C40 . 1.454(14) ?
C36 C37 . 1.368(14) ?
C37 C38 . 1.407(15) ?
C37 H37 . 0.95 ?
C38 C39 . 1.376(15) ?
C38 C53 . 1.505(14) ?
C39 C40 . 1.400(14) ?
C39 H39 . 0.95 ?
C41 C44 . 1.508(15) ?
C41 C43 . 1.515(14) ?
C41 C42 . 1.614(17) ?
C42 H42A . 0.98 ?
C42 H42B . 0.98 ?
C42 H42C . 0.98 ?
C43 H43A . 0.98 ?
C43 H43B . 0.98 ?
C43 H43C . 0.98 ?
C44 H44A . 0.98 ?
C44 H44B . 0.98 ?
C44 H44C . 0.98 ?
C45 C47 . 1.490(16) ?
C45 C48 . 1.535(18) ?
C45 C46 . 1.570(17) ?
C46 H46A . 0.98 ?
C46 H46B . 0.98 ?
C46 H46C . 0.98 ?
C47 H47A . 0.98 ?
C47 H47B . 0.98 ?
C47 H47C . 0.98 ?
C48 H48A . 0.98 ?
C48 H48B . 0.98 ?
C48 H48C . 0.98 ?
C49 C51 . 1.539(14) ?
C49 C50 . 1.545(14) ?
C49 C52 . 1.556(14) ?
C50 H50A . 0.98 ?
C50 H50B . 0.98 ?
C50 H50C . 0.98 ?
C51 H51A . 0.98 ?
C51 H51B . 0.98 ?
C51 H51C . 0.98 ?
C52 H52A . 0.98 ?
C52 H52B . 0.98 ?
C52 H52C . 0.98 ?
C53 C54 . 1.544(15) ?
C53 C56 . 1.550(16) ?
C53 C55 . 1.554(16) ?
C54 H54A . 0.98 ?
C54 H54B . 0.98 ?
C54 H54C . 0.98 ?
C55 H55A . 0.98 ?
C55 H55B . 0.98 ?
C55 H55C . 0.98 ?
C56 H56A . 0.98 ?
C56 H56B . 0.98 ?
C56 H56C . 0.98 ?
C57 C58 . 1.47(2) ?
C57 C60 . 1.60(2) ?
C57 C59 . 1.62(2) ?
C58 H58A . 0.98 ?
C58 H58B . 0.98 ?
C58 H58C . 0.98 ?
C59 H59A . 0.98 ?
C59 H59B . 0.98 ?
C59 H59C . 0.98 ?
C60 H60A . 0.98 ?
C60 H60B . 0.98 ?
C60 H60C . 0.98 ?
C61 C62 . 1.385(12) ?
C61 C121 . 1.436(12) ?
C61 S2 . 1.727(9) ?
C62 C63 . 1.443(12) ?
C63 C64 . 1.420(12) ?
C63 C65 . 1.444(11) ?
C64 C71 . 1.443(12) ?
C64 S2 . 1.728(9) ?
C65 C66 . 1.366(12) ?
C65 C70 . 1.430(12) ?
C66 C67 . 1.415(12) ?
C66 H66 . 0.95 ?
C67 C68 . 1.368(13) ?
C67 C101 . 1.525(12) ?
C68 C69 . 1.420(13) ?
C68 H68 . 0.95 ?
C69 C83 . 1.423(12) ?
C69 C70 . 1.437(11) ?
C70 C72 . 1.443(11) ?
C71 C76 . 1.409(11) ?
C71 C72 . 1.421(11) ?
C72 C73 . 1.405(11) ?
C73 C74 . 1.403(11) ?
C73 C88 . 1.443(10) ?
C74 C89 . 1.423(12) ?
C74 C75 . 1.437(11) ?
C75 C76 . 1.396(11) ?
C75 C95 . 1.430(11) ?
C76 C78 . 1.462(11) ?
C77 C82 . 1.371(12) ?
C77 C78 . 1.410(13) ?
C77 H77 . 0.95 ?
C78 C79 . 1.406(12) ?
C79 C80 . 1.430(12) ?
C79 C100 . 1.439(12) ?
C80 C81 . 1.355(13) ?
C80 H80 . 0.95 ?
C81 C82 . 1.419(12) ?
C81 C117 . 1.539(13) ?
C82 H82 . 0.95 ?
C83 C84 . 1.411(12) ?
C83 C88 . 1.421(12) ?
C84 C85 . 1.384(13) ?
C84 H84 . 0.95 ?
C85 C86 . 1.382(13) ?
C85 C105 . 1.555(13) ?
C86 C87 . 1.383(11) ?
C86 H86 . 0.95 ?
C87 C88 . 1.420(12) ?
C87 C90 . 1.498(12) ?
C89 C90 . 1.418(11) ?
C89 C94 . 1.424(12) ?
C90 C91 . 1.380(12) ?
C91 C92 . 1.422(14) ?
C91 H91 . 0.95 ?
C92 C93 . 1.359(12) ?
C92 C109 . 1.509(14) ?
C93 C94 . 1.397(12) ?
C93 H93 . 0.95 ?
C94 C96 . 1.467(11) ?
C95 C96 . 1.404(12) ?
C95 C100 . 1.425(11) ?
C96 C97 . 1.397(12) ?
C97 C98 . 1.406(12) ?
C97 H97 . 0.95 ?
C98 C99 . 1.373(12) ?
C98 C113 . 1.535(11) ?
C99 C100 . 1.400(12) ?
C99 H99 . 0.95 ?
C101 C102 . 1.538(15) ?
C101 C103 . 1.552(15) ?
C101 C104 . 1.556(16) ?
C102 H02A . 0.98 ?
C102 H02B . 0.98 ?
C102 H02C . 0.98 ?
C103 H03A . 0.98 ?
C103 H03B . 0.98 ?
C103 H03C . 0.98 ?
C104 H04A . 0.98 ?
C104 H04B . 0.98 ?
C104 H04C . 0.98 ?
C105 C106 . 1.51(2) ?
C105 C108 . 1.520(17) ?
C105 C107 . 1.529(18) ?
C106 H06A . 0.98 ?
C106 H06B . 0.98 ?
C106 H06C . 0.98 ?
C107 H07A . 0.98 ?
C107 H07B . 0.98 ?
C107 H07C . 0.98 ?
C108 H08A . 0.98 ?
C108 H08B . 0.98 ?
C108 H08C . 0.98 ?
C109 C111 . 1.463(16) ?
C109 C112 . 1.562(15) ?
C109 C110 . 1.596(18) ?
C110 H11A . 0.98 ?
C110 H11B . 0.98 ?
C110 H11C . 0.98 ?
C111 H11D . 0.98 ?
C111 H11E . 0.98 ?
C111 H11F . 0.98 ?
C112 H12A . 0.98 ?
C112 H12B . 0.98 ?
C112 H12C . 0.98 ?
C113 C116 . 1.540(14) ?
C113 C115 . 1.546(15) ?
C113 C114 . 1.570(15) ?
C114 H14A . 0.98 ?
C114 H14B . 0.98 ?
C114 H14C . 0.98 ?
C115 H15A . 0.98 ?
C115 H15B . 0.98 ?
C115 H15C . 0.98 ?
C116 H16A . 0.98 ?
C116 H16B . 0.98 ?
C116 H16C . 0.98 ?
C117 C118 . 1.499(14) ?
C117 C120 . 1.532(15) ?
C117 C119 . 1.611(17) ?
C118 H18A . 0.98 ?
C118 H18B . 0.98 ?
C118 H18C . 0.98 ?
C119 H19A . 0.98 ?
C119 H19B . 0.98 ?
C119 H19C . 0.98 ?
C120 H20A . 0.98 ?
C120 H20B . 0.98 ?
C120 H20C . 0.98 ?
C121 C122 . 1.342(13) ?
C121 S3 . 1.716(9) ?
C122 C123 . 1.463(12) ?
C122 C182 . 1.493(12) ?
C123 C124 . 1.402(13) ?
C123 C125 . 1.440(13) ?
C124 C131 . 1.431(12) ?
C124 S3 . 1.716(10) ?
C125 C130 . 1.408(12) ?
C125 C126 . 1.441(13) ?
C126 C127 . 1.380(13) ?
C126 H126 . 0.95 ?
C127 C128 . 1.404(14) ?
C127 C161 . 1.510(13) ?
C128 C129 . 1.422(13) ?
C128 H128 . 0.95 ?
C129 C130 . 1.385(13) ?
C129 C143 . 1.461(13) ?
C130 C132 . 1.459(12) ?
C131 C132 . 1.417(12) ?
C131 C136 . 1.439(12) ?
C132 C133 . 1.397(12) ?
C133 C148 . 1.403(12) ?
C133 C134 . 1.430(12) ?
C134 C135 . 1.418(13) ?
C134 C149 . 1.427(12) ?
C135 C136 . 1.387(12) ?
C135 C155 . 1.477(13) ?
C136 C138 . 1.492(13) ?
C137 C142 . 1.382(14) ?
C137 C138 . 1.393(13) ?
C137 H137 . 0.95 ?
C138 C139 . 1.384(13) ?
C139 C140 . 1.397(14) ?
C139 C160 . 1.447(14) ?
C140 C141 . 1.373(14) ?
C140 H140 . 0.95 ?
C141 C142 . 1.411(15) ?
C141 C177 . 1.512(16) ?
C142 H142 . 0.95 ?
C143 C144 . 1.398(13) ?
C143 C148 . 1.438(13) ?
C144 C145 . 1.374(14) ?
C144 H144 . 0.95 ?
C145 C146 . 1.399(15) ?
C145 C165 . 1.518(13) ?
C146 C147 . 1.405(14) ?
C146 H146 . 0.95 ?
C147 C148 . 1.419(12) ?
C147 C150 . 1.439(13) ?
C149 C150 . 1.393(13) ?
C149 C154 . 1.431(13) ?
C150 C151 . 1.434(13) ?
C151 C152 . 1.376(15) ?
C151 H151 . 0.95 ?
C152 C153 . 1.367(15) ?
C152 C169 . 1.549(14) ?
C153 C154 . 1.409(13) ?
C153 H153 . 0.95 ?
C154 C156 . 1.457(14) ?
C155 C160 . 1.376(13) ?
C155 C156 . 1.407(13) ?
C156 C157 . 1.427(13) ?
C157 C158 . 1.381(14) ?
C157 H157 . 0.95 ?
C158 C159 . 1.368(14) ?
C158 C173 . 1.527(12) ?
C159 C160 . 1.419(14) ?
C159 H159 . 0.95 ?
C161 C162 . 1.537(17) ?
C161 C163 . 1.553(15) ?
C161 C164 . 1.559(17) ?
C162 H62A . 0.98 ?
C162 H62B . 0.98 ?
C162 H62C . 0.98 ?
C163 H63A . 0.98 ?
C163 H63B . 0.98 ?
C163 H63C . 0.98 ?
C164 H64A . 0.98 ?
C164 H64B . 0.98 ?
C164 H64C . 0.98 ?
C165 C166 . 1.518(15) ?
C165 C167 . 1.526(16) ?
C165 C168 . 1.547(16) ?
C166 H66A . 0.98 ?
C166 H66B . 0.98 ?
C166 H66C . 0.98 ?
C167 H67A . 0.98 ?
C167 H67B . 0.98 ?
C167 H67C . 0.98 ?
C168 H68A . 0.98 ?
C168 H68B . 0.98 ?
C168 H68C . 0.98 ?
C169 C171 . 1.510(17) ?
C169 C172 . 1.512(17) ?
C169 C170 . 1.584(18) ?
C170 H70A . 0.98 ?
C170 H70B . 0.98 ?
C170 H70C . 0.98 ?
C171 H71A . 0.98 ?
C171 H71B . 0.98 ?
C171 H71C . 0.98 ?
C172 H72A . 0.98 ?
C172 H72B . 0.98 ?
C172 H72C . 0.98 ?
C173 C174 . 1.532(15) ?
C173 C175 . 1.556(14) ?
C173 C176 . 1.559(15) ?
C174 H74A . 0.98 ?
C174 H74B . 0.98 ?
C174 H74C . 0.98 ?
C175 H75A . 0.98 ?
C175 H75B . 0.98 ?
C175 H75C . 0.98 ?
C176 H76A . 0.98 ?
C176 H76B . 0.98 ?
C176 H76C . 0.98 ?
C177 C180 . 1.508(17) ?
C177 C178 . 1.537(18) ?
C177 C179 . 1.547(19) ?
C178 H78A . 0.98 ?
C178 H78B . 0.98 ?
C178 H78C . 0.98 ?
C179 H79A . 0.98 ?
C179 H79B . 0.98 ?
C179 H79C . 0.98 ?
C180 H80A . 0.98 ?
C180 H80B . 0.98 ?
C180 H80C . 0.98 ?
C181 C182 . 1.342(11) ?
C181 S4 . 1.710(9) ?
C182 C183 . 1.450(12) ?
C183 C184 . 1.382(12) ?
C183 C185 . 1.452(11) ?
C184 C191 . 1.456(12) ?
C184 S4 . 1.739(9) ?
C185 C186 . 1.382(12) ?
C185 C190 . 1.449(12) ?
C186 C187 . 1.397(12) ?
C186 H186 . 0.95 ?
C187 C188 . 1.377(13) ?
C187 C221 . 1.512(11) ?
C188 C189 . 1.424(12) ?
C188 H188 . 0.95 ?
C189 C190 . 1.390(11) ?
C189 C203 . 1.441(12) ?
C190 C192 . 1.453(12) ?
C191 C192 . 1.412(11) ?
C191 C196 . 1.466(12) ?
C192 C193 . 1.397(12) ?
C193 C194 . 1.408(12) ?
C193 C208 . 1.430(11) ?
C194 C195 . 1.410(11) ?
C194 C209 . 1.442(12) ?
C195 C196 . 1.404(12) ?
C195 C215 . 1.447(12) ?
C196 C198 . 1.423(12) ?
C197 C202 . 1.350(12) ?
C197 C198 . 1.444(13) ?
C197 H197 . 0.95 ?
C198 C199 . 1.414(12) ?
C199 C200 . 1.392(12) ?
C199 C220 . 1.497(13) ?
C200 C201 . 1.362(14) ?
C200 H200 . 0.95 ?
C201 C202 . 1.432(14) ?
C201 C237 . 1.499(12) ?
C202 H202 . 0.95 ?
C203 C204 . 1.380(12) ?
C203 C208 . 1.413(12) ?
C204 C205 . 1.374(13) ?
C204 H204 . 0.95 ?
C205 C206 . 1.386(14) ?
C205 C225 . 1.544(13) ?
C206 C207 . 1.435(12) ?
C206 H206 . 0.95 ?
C207 C208 . 1.421(12) ?
C207 C210 . 1.437(13) ?
C209 C214 . 1.404(12) ?
C209 C210 . 1.428(12) ?
C210 C211 . 1.396(13) ?
C211 C212 . 1.398(14) ?
C211 H211 . 0.95 ?
C212 C213 . 1.347(13) ?
C212 C229 . 1.550(12) ?
C213 C214 . 1.410(13) ?
C213 H213 . 0.95 ?
C214 C216 . 1.472(12) ?
C215 C220 . 1.393(12) ?
C215 C216 . 1.424(13) ?
C216 C217 . 1.397(13) ?
C217 C218 . 1.388(13) ?
C217 H217 . 0.95 ?
C218 C219 . 1.396(13) ?
C218 C233 . 1.529(14) ?
C219 C220 . 1.395(13) ?
C219 H219 . 0.95 ?
C221 C224 . 1.495(15) ?
C221 C223 . 1.511(15) ?
C221 C222 . 1.584(16) ?
C222 H22A . 0.98 ?
C222 H22B . 0.98 ?
C222 H22C . 0.98 ?
C223 H23A . 0.98 ?
C223 H23B . 0.98 ?
C223 H23C . 0.98 ?
C224 H24A . 0.98 ?
C224 H24B . 0.98 ?
C224 H24C . 0.98 ?
C225 C228 . 1.490(17) ?
C225 C226 . 1.536(18) ?
C225 C227 . 1.544(18) ?
C226 H26A . 0.98 ?
C226 H26B . 0.98 ?
C226 H26C . 0.98 ?
C227 H27A . 0.98 ?
C227 H27B . 0.98 ?
C227 H27C . 0.98 ?
C228 H28A . 0.98 ?
C228 H28B . 0.98 ?
C228 H28C . 0.98 ?
C229 C232 . 1.530(14) ?
C229 C230 . 1.536(12) ?
C229 C231 . 1.543(13) ?
C230 H30A . 0.98 ?
C230 H30B . 0.98 ?
C230 H30C . 0.98 ?
C231 H31A . 0.98 ?
C231 H31B . 0.98 ?
C231 H31C . 0.98 ?
C232 H32A . 0.98 ?
C232 H32B . 0.98 ?
C232 H32C . 0.98 ?
C233 C235 . 1.451(17) ?
C233 C234 . 1.520(17) ?
C233 C236 . 1.532(18) ?
C234 H34A . 0.98 ?
C234 H34B . 0.98 ?
C234 H34C . 0.98 ?
C235 H35A . 0.98 ?
C235 H35B . 0.98 ?
C235 H35C . 0.98 ?
C236 H36A . 0.98 ?
C236 H36B . 0.98 ?
C236 H36C . 0.98 ?
C237 C240 . 1.514(15) ?
C237 C239 . 1.540(15) ?
C237 C238 . 1.597(15) ?
C238 H38A . 0.98 ?
C238 H38B . 0.98 ?
C238 H38C . 0.98 ?
C239 H39A . 0.98 ?
C239 H39B . 0.98 ?
C239 H39C . 0.98 ?
C240 H40A . 0.98 ?
C240 H40B . 0.98 ?
C240 H40C . 0.98 ?
Cl1 C241 . 1.684(16) ?
Cl2 C242 . 1.799(16) ?
C241 C242 . 1.550(17) ?
C241 H4A . 0.99 ?
C241 H4B . 0.99 ?
C242 H4C . 0.99 ?
C242 H4D . 0.99 ?
Cl3 C243 . 1.752(17) ?
Cl4 C244 . 1.725(18) ?
C243 C244 . 1.493(19) ?
C243 H4E . 0.99 ?
C243 H4F . 0.99 ?
C244 H4G . 0.99 ?
C244 H4H . 0.99 ?

loop_
_geom_torsion_atom_site_label_1
_geom_torsion_atom_site_label_2
_geom_torsion_atom_site_label_3
_geom_torsion_atom_site_label_4
_geom_torsion_site_symmetry_1
_geom_torsion_site_symmetry_2
_geom_torsion_site_symmetry_3
_geom_torsion_site_symmetry_4
_geom_torsion
_geom_torsion_publ_flag
C181 C1 C2 C3 . . . . -169.2(8) ?
S1 C1 C2 C3 . . . . 2.7(10) ?
C181 C1 C2 C62 . . . . 1.3(13) ?
S1 C1 C2 C62 . . . . 173.1(6) ?
C1 C2 C3 C4 . . . . -1.7(11) ?
C62 C2 C3 C4 . . . . -170.6(9) ?
C1 C2 C3 C5 . . . . 169.9(8) ?
C62 C2 C3 C5 . . . . 1.0(15) ?
C2 C3 C4 C11 . . . . 170.9(8) ?
C5 C3 C4 C11 . . . . -1.3(13) ?
C2 C3 C4 S1 . . . . 0.1(10) ?
C5 C3 C4 S1 . . . . -172.1(6) ?
C4 C3 C5 C6 . . . . -169.4(9) ?
C2 C3 C5 C6 . . . . 19.5(14) ?
C4 C3 C5 C10 . . . . 13.8(12) ?
C2 C3 C5 C10 . . . . -157.4(8) ?
C10 C5 C6 C7 . . . . -1.4(15) ?
C3 C5 C6 C7 . . . . -178.1(10) ?
C5 C6 C7 C8 . . . . 5.3(17) ?
C5 C6 C7 C41 . . . . -165.1(12) ?
C6 C7 C8 C9 . . . . -3.4(18) ?
C41 C7 C8 C9 . . . . 166.7(13) ?
C7 C8 C9 C10 . . . . -2.3(16) ?
C7 C8 C9 C23 . . . . 175.0(11) ?
C6 C5 C10 C9 . . . . -4.4(13) ?
C3 C5 C10 C9 . . . . 172.5(7) ?
C6 C5 C10 C12 . . . . 173.5(8) ?
C3 C5 C10 C12 . . . . -9.6(12) ?
C8 C9 C10 C5 . . . . 6.1(12) ?
C23 C9 C10 C5 . . . . -171.3(8) ?
C8 C9 C10 C12 . . . . -171.8(8) ?
C23 C9 C10 C12 . . . . 10.7(12) ?
C3 C4 C11 C12 . . . . -15.5(12) ?
S1 C4 C11 C12 . . . . 154.1(7) ?
C3 C4 C11 C16 . . . . 173.0(8) ?
S1 C4 C11 C16 . . . . -17.4(12) ?
C16 C11 C12 C10 . . . . -168.4(7) ?
C4 C11 C12 C10 . . . . 19.7(11) ?
C16 C11 C12 C13 . . . . 8.9(11) ?
C4 C11 C12 C13 . . . . -163.0(7) ?
C5 C10 C12 C11 . . . . -7.5(12) ?
C9 C10 C12 C11 . . . . 170.3(8) ?
C5 C10 C12 C13 . . . . 175.2(7) ?
C9 C10 C12 C13 . . . . -6.9(12) ?
C11 C12 C13 C14 . . . . 4.6(11) ?
C10 C12 C13 C14 . . . . -178.1(7) ?
C11 C12 C13 C28 . . . . -178.4(7) ?
C10 C12 C13 C28 . . . . -1.1(11) ?
C12 C13 C14 C15 . . . . -8.9(12) ?
C28 C13 C14 C15 . . . . 174.1(7) ?
C12 C13 C14 C29 . . . . 171.8(7) ?
C28 C13 C14 C29 . . . . -5.1(12) ?
C13 C14 C15 C16 . . . . -0.2(12) ?
C29 C14 C15 C16 . . . . 179.1(7) ?
C13 C14 C15 C35 . . . . 176.2(8) ?
C29 C14 C15 C35 . . . . -4.5(12) ?
C35 C15 C16 C11 . . . . -162.7(8) ?
C14 C15 C16 C11 . . . . 13.6(12) ?
C35 C15 C16 C18 . . . . 19.4(12) ?
C14 C15 C16 C18 . . . . -164.3(7) ?
C12 C11 C16 C15 . . . . -18.0(12) ?
C4 C11 C16 C15 . . . . 153.2(8) ?
C12 C11 C16 C18 . . . . 159.7(8) ?
C4 C11 C16 C18 . . . . -29.0(13) ?
C22 C17 C18 C19 . . . . -6.6(14) ?
C22 C17 C18 C16 . . . . 179.2(9) ?
C15 C16 C18 C17 . . . . 152.6(9) ?
C11 C16 C18 C17 . . . . -25.2(13) ?
C15 C16 C18 C19 . . . . -21.5(12) ?
C11 C16 C18 C19 . . . . 160.7(8) ?
C17 C18 C19 C20 . . . . 8.1(14) ?
C16 C18 C19 C20 . . . . -177.5(8) ?
C17 C18 C19 C40 . . . . -166.6(9) ?
C16 C18 C19 C40 . . . . 7.8(14) ?
C18 C19 C20 C21 . . . . -3.5(15) ?
C40 C19 C20 C21 . . . . 171.2(10) ?
C19 C20 C21 C22 . . . . -3.2(16) ?
C19 C20 C21 C57 . . . . 176.5(10) ?
C18 C17 C22 C21 . . . . 0.0(15) ?
C20 C21 C22 C17 . . . . 5.0(16) ?
C57 C21 C22 C17 . . . . -174.7(10) ?
C8 C9 C23 C24 . . . . -6.7(14) ?
C10 C9 C23 C24 . . . . 170.6(8) ?
C8 C9 C23 C28 . . . . 176.2(9) ?
C10 C9 C23 C28 . . . . -6.5(12) ?
C28 C23 C24 C25 . . . . -1.3(14) ?
C9 C23 C24 C25 . . . . -178.4(9) ?
C23 C24 C25 C26 . . . . 0.2(15) ?
C23 C24 C25 C45 . . . . 175.9(9) ?
C24 C25 C26 C27 . . . . 0.1(15) ?
C45 C25 C26 C27 . . . . -175.6(9) ?
C25 C26 C27 C28 . . . . 0.7(14) ?
C25 C26 C27 C30 . . . . 176.8(9) ?
C26 C27 C28 C23 . . . . -1.8(12) ?
C30 C27 C28 C23 . . . . -177.9(8) ?
C26 C27 C28 C13 . . . . 179.0(8) ?
C30 C27 C28 C13 . . . . 2.8(12) ?
C24 C23 C28 C27 . . . . 2.1(12) ?
C9 C23 C28 C27 . . . . 179.3(8) ?
C24 C23 C28 C13 . . . . -178.7(8) ?
C9 C23 C28 C13 . . . . -1.5(12) ?
C14 C13 C28 C27 . . . . 1.5(12) ?
C12 C13 C28 C27 . . . . -175.5(7) ?
C14 C13 C28 C23 . . . . -177.7(8) ?
C12 C13 C28 C23 . . . . 5.3(12) ?
C13 C14 C29 C34 . . . . -174.5(8) ?
C15 C14 C29 C34 . . . . 6.2(12) ?
C13 C14 C29 C30 . . . . 4.5(12) ?
C15 C14 C29 C30 . . . . -174.8(7) ?
C34 C29 C30 C31 . . . . 1.9(12) ?
C14 C29 C30 C31 . . . . -177.1(8) ?
C34 C29 C30 C27 . . . . 178.8(8) ?
C14 C29 C30 C27 . . . . -0.2(12) ?
C28 C27 C30 C31 . . . . 173.3(8) ?
C26 C27 C30 C31 . . . . -2.6(14) ?
C28 C27 C30 C29 . . . . -3.4(12) ?
C26 C27 C30 C29 . . . . -179.3(8) ?
C29 C30 C31 C32 . . . . -0.7(14) ?
C27 C30 C31 C32 . . . . -177.5(9) ?
C30 C31 C32 C33 . . . . -0.8(16) ?
C30 C31 C32 C49 . . . . 179.9(10) ?
C31 C32 C33 C34 . . . . 1.2(16) ?
C49 C32 C33 C34 . . . . -179.5(10) ?
C32 C33 C34 C29 . . . . -0.1(15) ?
C32 C33 C34 C36 . . . . 178.8(9) ?
C30 C29 C34 C33 . . . . -1.6(13) ?
C14 C29 C34 C33 . . . . 177.4(8) ?
C30 C29 C34 C36 . . . . 179.6(8) ?
C14 C29 C34 C36 . . . . -1.4(13) ?
C16 C15 C35 C36 . . . . 174.2(8) ?
C14 C15 C35 C36 . . . . -2.1(13) ?
C16 C15 C35 C40 . . . . -3.8(13) ?
C14 C15 C35 C40 . . . . 180.0(8) ?
C15 C35 C36 C37 . . . . -171.0(9) ?
C40 C35 C36 C37 . . . . 7.0(14) ?
C15 C35 C36 C34 . . . . 6.9(13) ?
C40 C35 C36 C34 . . . . -175.1(8) ?
C33 C34 C36 C37 . . . . -6.1(15) ?
C29 C34 C36 C37 . . . . 172.8(9) ?
C33 C34 C36 C35 . . . . 176.1(9) ?
C29 C34 C36 C35 . . . . -5.1(13) ?
C35 C36 C37 C38 . . . . -3.4(17) ?
C34 C36 C37 C38 . . . . 178.7(10) ?
C36 C37 C38 C39 . . . . 0.8(18) ?
C36 C37 C38 C53 . . . . 175.8(11) ?
C37 C38 C39 C40 . . . . -2.2(19) ?
C53 C38 C39 C40 . . . . -177.1(12) ?
C38 C39 C40 C19 . . . . -173.8(12) ?
C38 C39 C40 C35 . . . . 5.8(18) ?
C18 C19 C40 C39 . . . . -172.3(10) ?
C20 C19 C40 C39 . . . . 13.1(16) ?
C18 C19 C40 C35 . . . . 8.1(14) ?
C20 C19 C40 C35 . . . . -166.4(9) ?
C36 C35 C40 C39 . . . . -8.0(14) ?
C15 C35 C40 C39 . . . . 170.1(9) ?
C36 C35 C40 C19 . . . . 171.6(9) ?
C15 C35 C40 C19 . . . . -10.3(13) ?
C8 C7 C41 C44 . . . . 13.(2) ?
C6 C7 C41 C44 . . . . -176.9(13) ?
C8 C7 C41 C43 . . . . 144.9(13) ?
C6 C7 C41 C43 . . . . -45.1(19) ?
C8 C7 C41 C42 . . . . -103.5(15) ?
C6 C7 C41 C42 . . . . 66.5(16) ?
C24 C25 C45 C47 . . . . 7.6(17) ?
C26 C25 C45 C47 . . . . -176.7(11) ?
C24 C25 C45 C48 . . . . -112.6(12) ?
C26 C25 C45 C48 . . . . 63.1(13) ?
C24 C25 C45 C46 . . . . 128.4(11) ?
C26 C25 C45 C46 . . . . -55.9(14) ?
C31 C32 C49 C51 . . . . -67.1(14) ?
C33 C32 C49 C51 . . . . 113.7(12) ?
C31 C32 C49 C50 . . . . 49.5(15) ?
C33 C32 C49 C50 . . . . -129.7(12) ?
C31 C32 C49 C52 . . . . 169.2(13) ?
C33 C32 C49 C52 . . . . -10.1(18) ?
C39 C38 C53 C54 . . . . -175.7(13) ?
C37 C38 C53 C54 . . . . 9.6(19) ?
C39 C38 C53 C56 . . . . 66.8(19) ?
C37 C38 C53 C56 . . . . -107.8(16) ?
C39 C38 C53 C55 . . . . -57.8(19) ?
C37 C38 C53 C55 . . . . 127.5(16) ?
C20 C21 C57 C58 . . . . -120.2(14) ?
C22 C21 C57 C58 . . . . 59.5(16) ?
C20 C21 C57 C60 . . . . 2.6(17) ?
C22 C21 C57 C60 . . . . -177.7(11) ?
C20 C21 C57 C59 . . . . 121.2(14) ?
C22 C21 C57 C59 . . . . -59.1(15) ?
C121 C61 C62 C63 . . . . -171.6(9) ?
S2 C61 C62 C63 . . . . -1.1(11) ?
C121 C61 C62 C2 . . . . 3.2(14) ?
S2 C61 C62 C2 . . . . 173.8(7) ?
C1 C2 C62 C61 . . . . -68.9(12) ?
C3 C2 C62 C61 . . . . 99.1(12) ?
C1 C2 C62 C63 . . . . 105.0(11) ?
C3 C2 C62 C63 . . . . -87.0(14) ?
C61 C62 C63 C64 . . . . 3.3(12) ?
C2 C62 C63 C64 . . . . -170.8(9) ?
C61 C62 C63 C65 . . . . -170.6(10) ?
C2 C62 C63 C65 . . . . 15.3(17) ?
C62 C63 C64 C71 . . . . -176.6(9) ?
C65 C63 C64 C71 . . . . -1.9(14) ?
C62 C63 C64 S2 . . . . -4.1(10) ?
C65 C63 C64 S2 . . . . 170.5(7) ?
C64 C63 C65 C66 . . . . 174.8(9) ?
C62 C63 C65 C66 . . . . -11.7(16) ?
C64 C63 C65 C70 . . . . -12.9(13) ?
C62 C63 C65 C70 . . . . 160.6(10) ?
C70 C65 C66 C67 . . . . 1.0(15) ?
C63 C65 C66 C67 . . . . 173.1(10) ?
C65 C66 C67 C68 . . . . -3.9(15) ?
C65 C66 C67 C101 . . . . 179.2(10) ?
C66 C67 C68 C69 . . . . 3.7(16) ?
C101 C67 C68 C69 . . . . -179.5(10) ?
C67 C68 C69 C83 . . . . 179.2(10) ?
C67 C68 C69 C70 . . . . -0.5(15) ?
C66 C65 C70 C69 . . . . 2.4(14) ?
C63 C65 C70 C69 . . . . -170.0(8) ?
C66 C65 C70 C72 . . . . -174.0(9) ?
C63 C65 C70 C72 . . . . 13.6(13) ?
C68 C69 C70 C65 . . . . -2.6(13) ?
C83 C69 C70 C65 . . . . 177.7(8) ?
C68 C69 C70 C72 . . . . 173.8(8) ?
C83 C69 C70 C72 . . . . -5.9(13) ?
C63 C64 C71 C76 . . . . -166.3(9) ?
S2 C64 C71 C76 . . . . 22.3(14) ?
C63 C64 C71 C72 . . . . 16.1(13) ?
S2 C64 C71 C72 . . . . -155.3(7) ?
C76 C71 C72 C73 . . . . -13.0(13) ?
C64 C71 C72 C73 . . . . 164.7(8) ?
C76 C71 C72 C70 . . . . 166.9(8) ?
C64 C71 C72 C70 . . . . -15.3(12) ?
C65 C70 C72 C73 . . . . -179.2(8) ?
C69 C70 C72 C73 . . . . 4.5(13) ?
C65 C70 C72 C71 . . . . 0.9(13) ?
C69 C70 C72 C71 . . . . -175.5(8) ?
C71 C72 C73 C74 . . . . -2.1(13) ?
C70 C72 C73 C74 . . . . 177.9(8) ?
C71 C72 C73 C88 . . . . -179.9(8) ?
C70 C72 C73 C88 . . . . 0.1(12) ?
C72 C73 C74 C89 . . . . -173.9(8) ?
C88 C73 C74 C89 . . . . 4.0(13) ?
C72 C73 C74 C75 . . . . 9.5(12) ?
C88 C73 C74 C75 . . . . -172.6(8) ?
C73 C74 C75 C76 . . . . -2.0(12) ?
C89 C74 C75 C76 . . . . -178.6(8) ?
C73 C74 C75 C95 . . . . -177.4(8) ?
C89 C74 C75 C95 . . . . 6.0(12) ?
C95 C75 C76 C71 . . . . 162.3(8) ?
C74 C75 C76 C71 . . . . -13.0(12) ?
C95 C75 C76 C78 . . . . -20.1(12) ?
C74 C75 C76 C78 . . . . 164.6(8) ?
C72 C71 C76 C75 . . . . 20.4(12) ?
C64 C71 C76 C75 . . . . -157.1(9) ?
C72 C71 C76 C78 . . . . -156.9(8) ?
C64 C71 C76 C78 . . . . 25.5(14) ?
C82 C77 C78 C79 . . . . 3.7(13) ?
C82 C77 C78 C76 . . . . 176.9(8) ?
C75 C76 C78 C79 . . . . 21.7(12) ?
C71 C76 C78 C79 . . . . -161.0(8) ?
C75 C76 C78 C77 . . . . -151.4(8) ?
C71 C76 C78 C77 . . . . 26.0(13) ?
C77 C78 C79 C80 . . . . -4.0(12) ?
C76 C78 C79 C80 . . . . -177.3(8) ?
C77 C78 C79 C100 . . . . 169.1(8) ?
C76 C78 C79 C100 . . . . -4.1(12) ?
C78 C79 C80 C81 . . . . 2.1(13) ?
C100 C79 C80 C81 . . . . -170.9(9) ?
C79 C80 C81 C82 . . . . 0.5(13) ?
C79 C80 C81 C117 . . . . -179.8(8) ?
C78 C77 C82 C81 . . . . -1.2(14) ?
C80 C81 C82 C77 . . . . -1.0(13) ?
C117 C81 C82 C77 . . . . 179.4(9) ?
C68 C69 C83 C84 . . . . 4.3(15) ?
C70 C69 C83 C84 . . . . -176.0(9) ?
C68 C69 C83 C88 . . . . -177.0(9) ?
C70 C69 C83 C88 . . . . 2.7(13) ?
C88 C83 C84 C85 . . . . 0.0(14) ?
C69 C83 C84 C85 . . . . 178.8(9) ?
C83 C84 C85 C86 . . . . -1.6(16) ?
C83 C84 C85 C105 . . . . -179.3(10) ?
C84 C85 C86 C87 . . . . 0.3(15) ?
C105 C85 C86 C87 . . . . 178.1(10) ?
C85 C86 C87 C88 . . . . 2.6(14) ?
C85 C86 C87 C90 . . . . -179.8(9) ?
C86 C87 C88 C83 . . . . -4.2(13) ?
C90 C87 C88 C83 . . . . 178.2(8) ?
C86 C87 C88 C73 . . . . 178.0(8) ?
C90 C87 C88 C73 . . . . 0.4(12) ?
C84 C83 C88 C87 . . . . 2.9(13) ?
C69 C83 C88 C87 . . . . -175.9(8) ?
C84 C83 C88 C73 . . . . -179.3(8) ?
C69 C83 C88 C73 . . . . 1.9(13) ?
C74 C73 C88 C87 . . . . -3.3(13) ?
C72 C73 C88 C87 . . . . 174.5(8) ?
C74 C73 C88 C83 . . . . 178.9(8) ?
C72 C73 C88 C83 . . . . -3.3(13) ?
C73 C74 C89 C90 . . . . -1.6(13) ?
C75 C74 C89 C90 . . . . 175.0(8) ?
C73 C74 C89 C94 . . . . 176.7(8) ?
C75 C74 C89 C94 . . . . -6.8(13) ?
C74 C89 C90 C91 . . . . 178.7(9) ?
C94 C89 C90 C91 . . . . 0.5(13) ?
C74 C89 C90 C87 . . . . -1.4(13) ?
C94 C89 C90 C87 . . . . -179.7(8) ?
C86 C87 C90 C91 . . . . 4.2(14) ?
C88 C87 C90 C91 . . . . -178.2(9) ?
C86 C87 C90 C89 . . . . -175.7(9) ?
C88 C87 C90 C89 . . . . 1.9(12) ?
C89 C90 C91 C92 . . . . 1.9(14) ?
C87 C90 C91 C92 . . . . -178.0(9) ?
C90 C91 C92 C93 . . . . -2.7(14) ?
C90 C91 C92 C109 . . . . 178.7(9) ?
C91 C92 C93 C94 . . . . 1.3(15) ?
C109 C92 C93 C94 . . . . 179.8(10) ?
C92 C93 C94 C89 . . . . 1.1(14) ?
C92 C93 C94 C96 . . . . -178.5(9) ?
C90 C89 C94 C93 . . . . -1.9(13) ?
C74 C89 C94 C93 . . . . 179.8(8) ?
C90 C89 C94 C96 . . . . 177.7(8) ?
C74 C89 C94 C96 . . . . -0.6(13) ?
C76 C75 C95 C96 . . . . -173.1(8) ?
C74 C75 C95 C96 . . . . 2.3(12) ?
C76 C75 C95 C100 . . . . 1.3(12) ?
C74 C75 C95 C100 . . . . 176.6(8) ?
C100 C95 C96 C97 . . . . -6.1(12) ?
C75 C95 C96 C97 . . . . 168.3(8) ?
C100 C95 C96 C94 . . . . 176.0(8) ?
C75 C95 C96 C94 . . . . -9.6(12) ?
C93 C94 C96 C97 . . . . 10.5(14) ?
C89 C94 C96 C97 . . . . -169.1(8) ?
C93 C94 C96 C95 . . . . -171.7(9) ?
C89 C94 C96 C95 . . . . 8.8(12) ?
C95 C96 C97 C98 . . . . 0.4(13) ?
C94 C96 C97 C98 . . . . 178.3(8) ?
C96 C97 C98 C99 . . . . 3.2(14) ?
C96 C97 C98 C113 . . . . -172.9(9) ?
C97 C98 C99 C100 . . . . -1.1(14) ?
C113 C98 C99 C100 . . . . 174.9(9) ?
C98 C99 C100 C95 . . . . -4.5(13) ?
C98 C99 C100 C79 . . . . 172.3(9) ?
C96 C95 C100 C99 . . . . 8.0(12) ?
C75 C95 C100 C99 . . . . -166.4(8) ?
C96 C95 C100 C79 . . . . -168.9(8) ?
C75 C95 C100 C79 . . . . 16.6(12) ?
C78 C79 C100 C99 . . . . 168.3(8) ?
C80 C79 C100 C99 . . . . -18.9(13) ?
C78 C79 C100 C95 . . . . -15.0(12) ?
C80 C79 C100 C95 . . . . 157.9(8) ?
C68 C67 C101 C102 . . . . 178.5(13) ?
C66 C67 C101 C102 . . . . -4.8(17) ?
C68 C67 C101 C103 . . . . -59.0(16) ?
C66 C67 C101 C103 . . . . 117.8(13) ?
C68 C67 C101 C104 . . . . 57.5(17) ?
C66 C67 C101 C104 . . . . -125.7(14) ?
C86 C85 C105 C106 . . . . -59.6(15) ?
C84 C85 C105 C106 . . . . 118.1(13) ?
C86 C85 C105 C108 . . . . 60.1(15) ?
C84 C85 C105 C108 . . . . -122.2(12) ?
C86 C85 C105 C107 . . . . -180.0(13) ?
C84 C85 C105 C107 . . . . -2.3(17) ?
C93 C92 C109 C111 . . . . 127.7(13) ?
C91 C92 C109 C111 . . . . -53.8(15) ?
C93 C92 C109 C112 . . . . 4.9(15) ?
C91 C92 C109 C112 . . . . -176.6(10) ?
C93 C92 C109 C110 . . . . -114.7(12) ?
C91 C92 C109 C110 . . . . 63.8(13) ?
C99 C98 C113 C116 . . . . 14.8(15) ?
C97 C98 C113 C116 . . . . -169.2(11) ?
C99 C98 C113 C115 . . . . -111.7(13) ?
C97 C98 C113 C115 . . . . 64.4(14) ?
C99 C98 C113 C114 . . . . 131.7(12) ?
C97 C98 C113 C114 . . . . -52.3(13) ?
C80 C81 C117 C118 . . . . -4.0(14) ?
C82 C81 C117 C118 . . . . 175.6(9) ?
C80 C81 C117 C120 . . . . 116.0(11) ?
C82 C81 C117 C120 . . . . -64.3(12) ?
C80 C81 C117 C119 . . . . -130.0(10) ?
C82 C81 C117 C119 . . . . 49.6(12) ?
C62 C61 C121 C122 . . . . 66.7(13) ?
S2 C61 C121 C122 . . . . -103.0(10) ?
C62 C61 C121 S3 . . . . -106.4(10) ?
S2 C61 C121 S3 . . . . 84.0(9) ?
C61 C121 C122 C123 . . . . -172.4(8) ?
S3 C121 C122 C123 . . . . 1.3(10) ?
C61 C121 C122 C182 . . . . 2.5(13) ?
S3 C121 C122 C182 . . . . 176.2(6) ?
C121 C122 C123 C124 . . . . -2.1(11) ?
C182 C122 C123 C124 . . . . -176.4(8) ?
C121 C122 C123 C125 . . . . 170.0(9) ?
C182 C122 C123 C125 . . . . -4.3(15) ?
C125 C123 C124 C131 . . . . 1.2(13) ?
C122 C123 C124 C131 . . . . 174.1(8) ?
C125 C123 C124 S3 . . . . -171.0(7) ?
C122 C123 C124 S3 . . . . 1.9(10) ?
C124 C123 C125 C130 . . . . 10.8(13) ?
C122 C123 C125 C130 . . . . -160.7(9) ?
C124 C123 C125 C126 . . . . -170.6(8) ?
C122 C123 C125 C126 . . . . 17.9(15) ?
C130 C125 C126 C127 . . . . 0.1(14) ?
C123 C125 C126 C127 . . . . -178.5(9) ?
C125 C126 C127 C128 . . . . 4.2(15) ?
C125 C126 C127 C161 . . . . -175.8(10) ?
C126 C127 C128 C129 . . . . -2.8(16) ?
C161 C127 C128 C129 . . . . 177.2(11) ?
C127 C128 C129 C130 . . . . -3.1(15) ?
C127 C128 C129 C143 . . . . 179.0(10) ?
C128 C129 C130 C125 . . . . 7.5(14) ?
C143 C129 C130 C125 . . . . -174.6(8) ?
C128 C129 C130 C132 . . . . -171.1(8) ?
C143 C129 C130 C132 . . . . 6.8(13) ?
C123 C125 C130 C129 . . . . 172.6(8) ?
C126 C125 C130 C129 . . . . -6.1(13) ?
C123 C125 C130 C132 . . . . -8.8(13) ?
C126 C125 C130 C132 . . . . 172.5(8) ?
C123 C124 C131 C132 . . . . -14.9(13) ?
S3 C124 C131 C132 . . . . 155.8(7) ?
C123 C124 C131 C136 . . . . 172.6(8) ?
S3 C124 C131 C136 . . . . -16.7(13) ?
C124 C131 C132 C133 . . . . -162.7(8) ?
C136 C131 C132 C133 . . . . 10.2(12) ?
C124 C131 C132 C130 . . . . 16.7(12) ?
C136 C131 C132 C130 . . . . -170.4(8) ?
C129 C130 C132 C133 . . . . -7.0(12) ?
C125 C130 C132 C133 . . . . 174.4(8) ?
C129 C130 C132 C131 . . . . 173.6(8) ?
C125 C130 C132 C131 . . . . -5.0(12) ?
C131 C132 C133 C148 . . . . -179.8(8) ?
C130 C132 C133 C148 . . . . 0.8(12) ?
C131 C132 C133 C134 . . . . 3.5(12) ?
C130 C132 C133 C134 . . . . -175.9(7) ?
C132 C133 C134 C135 . . . . -9.0(12) ?
C148 C133 C134 C135 . . . . 174.2(7) ?
C132 C133 C134 C149 . . . . 171.2(8) ?
C148 C133 C134 C149 . . . . -5.5(12) ?
C149 C134 C135 C136 . . . . -179.8(8) ?
C133 C134 C135 C136 . . . . 0.5(12) ?
C149 C134 C135 C155 . . . . -3.3(12) ?
C133 C134 C135 C155 . . . . 177.0(7) ?
C134 C135 C136 C131 . . . . 13.4(12) ?
C155 C135 C136 C131 . . . . -163.1(7) ?
C134 C135 C136 C138 . . . . -165.3(8) ?
C155 C135 C136 C138 . . . . 18.1(11) ?
C132 C131 C136 C135 . . . . -18.5(12) ?
C124 C131 C136 C135 . . . . 154.0(8) ?
C132 C131 C136 C138 . . . . 160.1(8) ?
C124 C131 C136 C138 . . . . -27.3(13) ?
C142 C137 C138 C139 . . . . -7.0(14) ?
C142 C137 C138 C136 . . . . 178.3(8) ?
C135 C136 C138 C139 . . . . -21.5(12) ?
C131 C136 C138 C139 . . . . 159.9(8) ?
C135 C136 C138 C137 . . . . 153.2(9) ?
C131 C136 C138 C137 . . . . -25.5(13) ?
C137 C138 C139 C140 . . . . 8.3(13) ?
C136 C138 C139 C140 . . . . -177.0(8) ?
C137 C138 C139 C160 . . . . -166.3(8) ?
C136 C138 C139 C160 . . . . 8.4(13) ?
C138 C139 C140 C141 . . . . -1.4(15) ?
C160 C139 C140 C141 . . . . 173.0(10) ?
C139 C140 C141 C142 . . . . -6.5(16) ?
C139 C140 C141 C177 . . . . 176.3(10) ?
C138 C137 C142 C141 . . . . -1.4(15) ?
C140 C141 C142 C137 . . . . 7.9(15) ?
C177 C141 C142 C137 . . . . -174.8(10) ?
C130 C129 C143 C144 . . . . 176.8(9) ?
C128 C129 C143 C144 . . . . -5.3(14) ?
C130 C129 C143 C148 . . . . -0.7(13) ?
C128 C129 C143 C148 . . . . 177.2(8) ?
C148 C143 C144 C145 . . . . -1.3(14) ?
C129 C143 C144 C145 . . . . -178.7(9) ?
C143 C144 C145 C146 . . . . 3.2(15) ?
C143 C144 C145 C165 . . . . 179.6(10) ?
C144 C145 C146 C147 . . . . -2.0(15) ?
C165 C145 C146 C147 . . . . -178.4(10) ?
C145 C146 C147 C148 . . . . -1.1(15) ?
C145 C146 C147 C150 . . . . 177.7(9) ?
C132 C133 C148 C147 . . . . -175.7(8) ?
C134 C133 C148 C147 . . . . 0.9(12) ?
C132 C133 C148 C143 . . . . 5.4(12) ?
C134 C133 C148 C143 . . . . -177.9(7) ?
C146 C147 C148 C133 . . . . -175.8(8) ?
C150 C147 C148 C133 . . . . 5.3(12) ?
C146 C147 C148 C143 . . . . 3.0(12) ?
C150 C147 C148 C143 . . . . -175.8(8) ?
C144 C143 C148 C133 . . . . 177.0(8) ?
C129 C143 C148 C133 . . . . -5.5(12) ?
C144 C143 C148 C147 . . . . -1.9(12) ?
C129 C143 C148 C147 . . . . 175.7(8) ?
C135 C134 C149 C150 . . . . -175.9(8) ?
C133 C134 C149 C150 . . . . 3.9(12) ?
C135 C134 C149 C154 . . . . 6.0(12) ?
C133 C134 C149 C154 . . . . -174.3(8) ?
C134 C149 C150 C151 . . . . -176.7(8) ?
C154 C149 C150 C151 . . . . 1.5(13) ?
C134 C149 C150 C147 . . . . 2.4(13) ?
C154 C149 C150 C147 . . . . -179.4(8) ?
C146 C147 C150 C149 . . . . 174.2(9) ?
C148 C147 C150 C149 . . . . -7.0(13) ?
C146 C147 C150 C151 . . . . -6.7(14) ?
C148 C147 C150 C151 . . . . 172.1(8) ?
C149 C150 C151 C152 . . . . -0.2(14) ?
C147 C150 C151 C152 . . . . -179.3(9) ?
C150 C151 C152 C153 . . . . -1.4(15) ?
C150 C151 C152 C169 . . . . 179.0(9) ?
C151 C152 C153 C154 . . . . 1.7(16) ?
C169 C152 C153 C154 . . . . -178.7(9) ?
C152 C153 C154 C149 . . . . -0.4(14) ?
C152 C153 C154 C156 . . . . 179.7(9) ?
C150 C149 C154 C153 . . . . -1.2(13) ?
C134 C149 C154 C153 . . . . 177.0(8) ?
C150 C149 C154 C156 . . . . 178.7(8) ?
C134 C149 C154 C156 . . . . -3.1(12) ?
C136 C135 C155 C160 . . . . -2.6(12) ?
C134 C135 C155 C160 . . . . -179.2(8) ?
C136 C135 C155 C156 . . . . 174.2(8) ?
C134 C135 C155 C156 . . . . -2.3(12) ?
C160 C155 C156 C157 . . . . 3.6(13) ?
C135 C155 C156 C157 . . . . -173.2(8) ?
C160 C155 C156 C154 . . . . -178.0(8) ?
C135 C155 C156 C154 . . . . 5.2(12) ?
C153 C154 C156 C155 . . . . 177.3(9) ?
C149 C154 C156 C155 . . . . -2.6(13) ?
C153 C154 C156 C157 . . . . -4.4(14) ?
C149 C154 C156 C157 . . . . 175.7(8) ?
C155 C156 C157 C158 . . . . 0.3(13) ?
C154 C156 C157 C158 . . . . -178.1(9) ?
C156 C157 C158 C159 . . . . -2.1(14) ?
C156 C157 C158 C173 . . . . 179.7(9) ?
C157 C158 C159 C160 . . . . 0.1(15) ?
C173 C158 C159 C160 . . . . 178.3(9) ?
C156 C155 C160 C159 . . . . -5.5(13) ?
C135 C155 C160 C159 . . . . 171.2(8) ?
C156 C155 C160 C139 . . . . 172.4(8) ?
C135 C155 C160 C139 . . . . -10.9(13) ?
C158 C159 C160 C155 . . . . 3.6(14) ?
C158 C159 C160 C139 . . . . -174.3(9) ?
C138 C139 C160 C155 . . . . 7.7(13) ?
C140 C139 C160 C155 . . . . -166.7(9) ?
C138 C139 C160 C159 . . . . -174.5(8) ?
C140 C139 C160 C159 . . . . 11.2(14) ?
C126 C127 C161 C162 . . . . 84.3(16) ?
C128 C127 C161 C162 . . . . -95.6(18) ?
C126 C127 C161 C163 . . . . -156.3(11) ?
C128 C127 C161 C163 . . . . 23.8(18) ?
C126 C127 C161 C164 . . . . -42.8(19) ?
C128 C127 C161 C164 . . . . 137.2(16) ?
C144 C145 C165 C166 . . . . 27.8(17) ?
C146 C145 C165 C166 . . . . -155.9(13) ?
C144 C145 C165 C167 . . . . 154.4(14) ?
C146 C145 C165 C167 . . . . -29.4(18) ?
C144 C145 C165 C168 . . . . -89.0(16) ?
C146 C145 C165 C168 . . . . 87.3(16) ?
C153 C152 C169 C171 . . . . 58.9(14) ?
C151 C152 C169 C171 . . . . -121.5(12) ?
C153 C152 C169 C172 . . . . -63.6(14) ?
C151 C152 C169 C172 . . . . 116.1(12) ?
C153 C152 C169 C170 . . . . 178.7(10) ?
C151 C152 C169 C170 . . . . -1.7(15) ?
C159 C158 C173 C174 . . . . 122.5(13) ?
C157 C158 C173 C174 . . . . -59.4(14) ?
C159 C158 C173 C175 . . . . -114.4(12) ?
C157 C158 C173 C175 . . . . 63.8(14) ?
C159 C158 C173 C176 . . . . 2.3(15) ?
C157 C158 C173 C176 . . . . -179.6(11) ?
C140 C141 C177 C180 . . . . -129.2(13) ?
C142 C141 C177 C180 . . . . 53.7(16) ?
C140 C141 C177 C178 . . . . -11.2(16) ?
C142 C141 C177 C178 . . . . 171.7(10) ?
C140 C141 C177 C179 . . . . 112.8(14) ?
C142 C141 C177 C179 . . . . -64.3(14) ?
C2 C1 C181 C182 . . . . 70.9(12) ?
S1 C1 C181 C182 . . . . -100.4(10) ?
C2 C1 C181 S4 . . . . -100.5(10) ?
S1 C1 C181 S4 . . . . 88.3(8) ?
C1 C181 C182 C183 . . . . -170.3(8) ?
S4 C181 C182 C183 . . . . 1.6(10) ?
C1 C181 C182 C122 . . . . -2.0(13) ?
S4 C181 C182 C122 . . . . 169.9(7) ?
C121 C122 C182 C181 . . . . -66.4(12) ?
C123 C122 C182 C181 . . . . 107.6(11) ?
C121 C122 C182 C183 . . . . 99.5(11) ?
C123 C122 C182 C183 . . . . -86.5(13) ?
C181 C182 C183 C184 . . . . 1.3(11) ?
C122 C182 C183 C184 . . . . -165.8(9) ?
C181 C182 C183 C185 . . . . -170.2(9) ?
C122 C182 C183 C185 . . . . 22.7(16) ?
C182 C183 C184 C191 . . . . -178.4(8) ?
C185 C183 C184 C191 . . . . -6.0(14) ?
C182 C183 C184 S4 . . . . -3.5(10) ?
C185 C183 C184 S4 . . . . 168.8(7) ?
C184 C183 C185 C186 . . . . 179.4(9) ?
C182 C183 C185 C186 . . . . -9.6(16) ?
C184 C183 C185 C190 . . . . -6.0(13) ?
C182 C183 C185 C190 . . . . 165.0(9) ?
C190 C185 C186 C187 . . . . -3.2(15) ?
C183 C185 C186 C187 . . . . 171.3(10) ?
C185 C186 C187 C188 . . . . 3.0(16) ?
C185 C186 C187 C221 . . . . -179.3(10) ?
C186 C187 C188 C189 . . . . 0.4(15) ?
C221 C187 C188 C189 . . . . -177.3(10) ?
C187 C188 C189 C190 . . . . -3.5(15) ?
C187 C188 C189 C203 . . . . 175.5(9) ?
C188 C189 C190 C185 . . . . 3.1(13) ?
C203 C189 C190 C185 . . . . -175.9(9) ?
C188 C189 C190 C192 . . . . -178.6(8) ?
C203 C189 C190 C192 . . . . 2.4(14) ?
C186 C185 C190 C189 . . . . 0.0(14) ?
C183 C185 C190 C189 . . . . -174.8(9) ?
C186 C185 C190 C192 . . . . -178.2(9) ?
C183 C185 C190 C192 . . . . 7.0(13) ?
C183 C184 C191 C192 . . . . 17.0(14) ?
S4 C184 C191 C192 . . . . -157.1(7) ?
C183 C184 C191 C196 . . . . -168.6(9) ?
S4 C184 C191 C196 . . . . 17.3(14) ?
C184 C191 C192 C193 . . . . 167.1(9) ?
C196 C191 C192 C193 . . . . -7.6(13) ?
C184 C191 C192 C190 . . . . -15.5(13) ?
C196 C191 C192 C190 . . . . 169.8(8) ?
C189 C190 C192 C193 . . . . 3.4(13) ?
C185 C190 C192 C193 . . . . -178.4(8) ?
C189 C190 C192 C191 . . . . -174.1(8) ?
C185 C190 C192 C191 . . . . 4.2(13) ?
C191 C192 C193 C194 . . . . -6.1(13) ?
C190 C192 C193 C194 . . . . 176.5(8) ?
C191 C192 C193 C208 . . . . 174.9(8) ?
C190 C192 C193 C208 . . . . -2.5(13) ?
C192 C193 C194 C195 . . . . 10.7(13) ?
C208 C193 C194 C195 . . . . -170.2(8) ?
C192 C193 C194 C209 . . . . -173.1(8) ?
C208 C193 C194 C209 . . . . 5.9(14) ?
C193 C194 C195 C196 . . . . -1.4(14) ?
C209 C194 C195 C196 . . . . -177.5(9) ?
C193 C194 C195 C215 . . . . 179.8(8) ?
C209 C194 C195 C215 . . . . 3.7(13) ?
C194 C195 C196 C198 . . . . 160.7(9) ?
C215 C195 C196 C198 . . . . -20.5(13) ?
C194 C195 C196 C191 . . . . -12.0(13) ?
C215 C195 C196 C191 . . . . 166.8(8) ?
C192 C191 C196 C195 . . . . 16.3(13) ?
C184 C191 C196 C195 . . . . -158.1(9) ?
C192 C191 C196 C198 . . . . -156.1(9) ?
C184 C191 C196 C198 . . . . 29.6(14) ?
C195 C196 C198 C199 . . . . 20.1(13) ?
C191 C196 C198 C199 . . . . -167.8(9) ?
C195 C196 C198 C197 . . . . -149.2(9) ?
C191 C196 C198 C197 . . . . 22.9(14) ?
C202 C197 C198 C199 . . . . 5.5(13) ?
C202 C197 C198 C196 . . . . 175.4(9) ?
C196 C198 C199 C200 . . . . -174.9(9) ?
C197 C198 C199 C200 . . . . -4.9(13) ?
C196 C198 C199 C220 . . . . -3.7(13) ?
C197 C198 C199 C220 . . . . 166.3(8) ?
C198 C199 C200 C201 . . . . 0.9(16) ?
C220 C199 C200 C201 . . . . -169.9(10) ?
C199 C200 C201 C202 . . . . 2.7(16) ?
C199 C200 C201 C237 . . . . 177.7(10) ?
C198 C197 C202 C201 . . . . -2.0(15) ?
C200 C201 C202 C197 . . . . -2.1(16) ?
C237 C201 C202 C197 . . . . -177.1(10) ?
C190 C189 C203 C204 . . . . 171.6(9) ?
C188 C189 C203 C204 . . . . -7.4(14) ?
C190 C189 C203 C208 . . . . -9.0(14) ?
C188 C189 C203 C208 . . . . 172.0(8) ?
C208 C203 C204 C205 . . . . 0.2(15) ?
C189 C203 C204 C205 . . . . 179.6(10) ?
C203 C204 C205 C206 . . . . -5.7(16) ?
C203 C204 C205 C225 . . . . 173.1(10) ?
C204 C205 C206 C207 . . . . 4.0(16) ?
C225 C205 C206 C207 . . . . -174.8(10) ?
C205 C206 C207 C208 . . . . 3.0(15) ?
C205 C206 C207 C210 . . . . 177.6(10) ?
C204 C203 C208 C207 . . . . 7.2(14) ?
C189 C203 C208 C207 . . . . -172.3(8) ?
C204 C203 C208 C193 . . . . -170.8(9) ?
C189 C203 C208 C193 . . . . 9.8(13) ?
C206 C207 C208 C203 . . . . -8.5(13) ?
C210 C207 C208 C203 . . . . 176.7(9) ?
C206 C207 C208 C193 . . . . 169.4(9) ?
C210 C207 C208 C193 . . . . -5.4(14) ?
C192 C193 C208 C203 . . . . -4.2(14) ?
C194 C193 C208 C203 . . . . 176.8(8) ?
C192 C193 C208 C207 . . . . 177.9(9) ?
C194 C193 C208 C207 . . . . -1.1(14) ?
C193 C194 C209 C214 . . . . 175.1(9) ?
C195 C194 C209 C214 . . . . -8.7(14) ?
C193 C194 C209 C210 . . . . -4.2(14) ?
C195 C194 C209 C210 . . . . 172.0(9) ?
C214 C209 C210 C211 . . . . -2.6(14) ?
C194 C209 C210 C211 . . . . 176.7(9) ?
C214 C209 C210 C207 . . . . 178.4(9) ?
C194 C209 C210 C207 . . . . -2.2(14) ?
C208 C207 C210 C211 . . . . -171.9(9) ?
C206 C207 C210 C211 . . . . 13.6(16) ?
C208 C207 C210 C209 . . . . 7.0(14) ?
C206 C207 C210 C209 . . . . -167.5(9) ?
C209 C210 C211 C212 . . . . 3.0(15) ?
C207 C210 C211 C212 . . . . -178.1(10) ?
C210 C211 C212 C213 . . . . -1.8(17) ?
C210 C211 C212 C229 . . . . 175.2(10) ?
C211 C212 C213 C214 . . . . 0.1(17) ?
C229 C212 C213 C214 . . . . -176.8(10) ?
C210 C209 C214 C213 . . . . 1.0(14) ?
C194 C209 C214 C213 . . . . -178.3(9) ?
C210 C209 C214 C216 . . . . -174.8(9) ?
C194 C209 C214 C216 . . . . 5.9(14) ?
C212 C213 C214 C209 . . . . 0.2(16) ?
C212 C213 C214 C216 . . . . 175.9(10) ?
C196 C195 C215 C220 . . . . 4.9(13) ?
C194 C195 C215 C220 . . . . -176.3(9) ?
C196 C195 C215 C216 . . . . -174.8(8) ?
C194 C195 C215 C216 . . . . 4.0(13) ?
C220 C215 C216 C217 . . . . -3.0(13) ?
C195 C215 C216 C217 . . . . 176.7(8) ?
C220 C215 C216 C214 . . . . 173.6(9) ?
C195 C215 C216 C214 . . . . -6.7(13) ?
C209 C214 C216 C217 . . . . 178.3(9) ?
C213 C214 C216 C217 . . . . 2.7(15) ?
C209 C214 C216 C215 . . . . 1.8(14) ?
C213 C214 C216 C215 . . . . -173.9(9) ?
C215 C216 C217 C218 . . . . 0.4(14) ?
C214 C216 C217 C218 . . . . -176.2(9) ?
C216 C217 C218 C219 . . . . 1.6(14) ?
C216 C217 C218 C233 . . . . 177.8(9) ?
C217 C218 C219 C220 . . . . -0.9(15) ?
C233 C218 C219 C220 . . . . -177.2(9) ?
C216 C215 C220 C219 . . . . 3.7(14) ?
C195 C215 C220 C219 . . . . -176.0(9) ?
C216 C215 C220 C199 . . . . -169.2(8) ?
C195 C215 C220 C199 . . . . 11.1(13) ?
C218 C219 C220 C215 . . . . -1.8(15) ?
C218 C219 C220 C199 . . . . 171.0(9) ?
C200 C199 C220 C215 . . . . 159.5(9) ?
C198 C199 C220 C215 . . . . -11.6(13) ?
C200 C199 C220 C219 . . . . -13.4(15) ?
C198 C199 C220 C219 . . . . 175.5(9) ?
C188 C187 C221 C224 . . . . -8.5(18) ?
C186 C187 C221 C224 . . . . 173.9(14) ?
C188 C187 C221 C223 . . . . -144.8(13) ?
C186 C187 C221 C223 . . . . 37.5(16) ?
C188 C187 C221 C222 . . . . 108.3(14) ?
C186 C187 C221 C222 . . . . -69.4(15) ?
C204 C205 C225 C228 . . . . -4.7(16) ?
C206 C205 C225 C228 . . . . 174.1(12) ?
C204 C205 C225 C226 . . . . 117.6(13) ?
C206 C205 C225 C226 . . . . -63.7(15) ?
C204 C205 C225 C227 . . . . -120.5(13) ?
C206 C205 C225 C227 . . . . 58.3(15) ?
C213 C212 C229 C232 . . . . -63.3(15) ?
C211 C212 C229 C232 . . . . 119.8(12) ?
C213 C212 C229 C230 . . . . 173.8(12) ?
C211 C212 C229 C230 . . . . -3.1(16) ?
C213 C212 C229 C231 . . . . 57.6(15) ?
C211 C212 C229 C231 . . . . -119.4(12) ?
C217 C218 C233 C235 . . . . -113.3(14) ?
C219 C218 C233 C235 . . . . 62.8(15) ?
C217 C218 C233 C234 . . . . 8.8(15) ?
C219 C218 C233 C234 . . . . -175.1(11) ?
C217 C218 C233 C236 . . . . 129.3(13) ?
C219 C218 C233 C236 . . . . -54.6(15) ?
C200 C201 C237 C240 . . . . -170.8(13) ?
C202 C201 C237 C240 . . . . 3.9(17) ?
C200 C201 C237 C239 . . . . 55.9(16) ?
C202 C201 C237 C239 . . . . -129.4(13) ?
C200 C201 C237 C238 . . . . -55.8(15) ?
C202 C201 C237 C238 . . . . 118.9(13) ?
C2 C1 S1 C4 . . . . -2.3(7) ?
C181 C1 S1 C4 . . . . 169.6(7) ?
C3 C4 S1 C1 . . . . 1.2(7) ?
C11 C4 S1 C1 . . . . -169.4(8) ?
C62 C61 S2 C64 . . . . -1.1(8) ?
C121 C61 S2 C64 . . . . 169.7(8) ?
C63 C64 S2 C61 . . . . 3.1(8) ?
C71 C64 S2 C61 . . . . 175.3(9) ?
C123 C124 S3 C121 . . . . -1.0(7) ?
C131 C124 S3 C121 . . . . -172.6(8) ?
C122 C121 S3 C124 . . . . -0.2(7) ?
C61 C121 S3 C124 . . . . 173.6(8) ?
C182 C181 S4 C184 . . . . -3.1(8) ?
C1 C181 S4 C184 . . . . 168.8(8) ?
C183 C184 S4 C181 . . . . 3.7(7) ?
C191 C184 S4 C181 . . . . 178.4(9) ?
Cl1 C241 C242 Cl2 . . . . -178.1(9) ?
Cl3 C243 C244 Cl4 . . . . -177.2(14) ?
